data_7031928
loop_
_publ_author_name
'Albrecht, M.'
'Isaak, E.'
'Shigemitsu, H.'
'Moha, V.'
'Raabe, G.'
'Fr\"ohlich, R'

_publ_section_title
;
 Terpenols as substituents for the diastereoselective formation of
 enantiomerically pure triple lithium-bridged helicate type-coordination
 compounds.
;
_journal_issue 39
_journal_name_full 'Dalton transactions (Cambridge, England : 2003)'
_journal_page_first 14636
_journal_page_last 14643
_journal_paper_doi 10.1039/c4dt01553c
_journal_volume 43
_journal_year 2014
_chemical_absolute_configuration ad
_chemical_formula_sum 'C102 H120 Li4 O24 Ti2'
_chemical_formula_weight 1853.54
_chemical_name_systematic
;
?
;
_space_group_IT_number 146
_symmetry_cell_setting trigonal
_symmetry_space_group_name_Hall 'R 3'
_symmetry_space_group_name_H-M 'R 3 :H'
_atom_sites_solution_hydrogens geom
_atom_sites_solution_primary direct
_atom_sites_solution_secondary difmap
_audit_creation_method SHELXL-97
_cell_angle_alpha 90.00
_cell_angle_beta 90.00
_cell_angle_gamma 120.00
_cell_formula_units_Z 12
_cell_length_a 36.7980(4)
_cell_length_b 36.7980(4)
_cell_length_c 32.7961(5)
_cell_measurement_reflns_used 12466
_cell_measurement_temperature 223(2)
_cell_measurement_theta_max 27.88
_cell_measurement_theta_min 4.08
_cell_volume 38459.3(8)
_computing_cell_refinement 'Collect (Nonius B.V., 1998)'
_computing_data_collection 'Collect (Nonius B.V., 1998)'
_computing_data_reduction 'Denzo-SMN (Otwinowski & Minor, 1997)'
_computing_molecular_graphics 'SCHAKAL (Keller, 1997)'
_computing_publication_material 'SHELXL-97 (Sheldrick, 1997)'
_computing_structure_refinement 'SHELXL-97 (Sheldrick, 1997)'
_computing_structure_solution 'SHELXS-97 (Sheldrick, 1990)'
_diffrn_ambient_temperature 223(2)
_diffrn_measured_fraction_theta_full 0.966
_diffrn_measured_fraction_theta_max 0.966
_diffrn_measurement_device_type 'Nonius KappaCCD APEXII'
_diffrn_measurement_method '\w and \f scans'
_diffrn_radiation_monochromator 'Montel mirror'
_diffrn_radiation_source 'rotating anode Nonius FR591'
_diffrn_radiation_type MoK\a
_diffrn_radiation_wavelength 0.71073
_diffrn_reflns_av_R_equivalents 0.039
_diffrn_reflns_av_sigmaI/netI 0.0612
_diffrn_reflns_limit_h_max 43
_diffrn_reflns_limit_h_min -43
_diffrn_reflns_limit_k_max 37
_diffrn_reflns_limit_k_min -37
_diffrn_reflns_limit_l_max 35
_diffrn_reflns_limit_l_min -39
_diffrn_reflns_number 47524
_diffrn_reflns_theta_full 25.00
_diffrn_reflns_theta_max 25.00
_diffrn_reflns_theta_min 4.08
_exptl_absorpt_coefficient_mu 0.180
_exptl_absorpt_correction_T_max 0.9736
_exptl_absorpt_correction_T_min 0.9398
_exptl_absorpt_correction_type multi-scan
_exptl_absorpt_process_details 'Denzo (Otwinowski, Borek, Majewski & Minor, 2003)'
_exptl_crystal_colour red
_exptl_crystal_density_diffrn 0.960
_exptl_crystal_density_method 'not measured'
_exptl_crystal_description block
_exptl_crystal_F_000 11760
_exptl_crystal_size_max 0.35
_exptl_crystal_size_mid 0.25
_exptl_crystal_size_min 0.15
_platon_squeeze_details
;
;
_refine_diff_density_max 0.515
_refine_diff_density_min -0.303
_refine_diff_density_rms 0.067
_refine_ls_abs_structure_details 'Flack H D (1983), Acta Cryst. A39, 876-881'
_refine_ls_abs_structure_Flack 0.09(5)
_refine_ls_extinction_method none
_refine_ls_goodness_of_fit_ref 1.062
_refine_ls_hydrogen_treatment constr
_refine_ls_matrix_type full
_refine_ls_number_parameters 1585
_refine_ls_number_reflns 25023
_refine_ls_number_restraints 1381
_refine_ls_restrained_S_all 1.067
_refine_ls_R_factor_all 0.1756
_refine_ls_R_factor_gt 0.1281
_refine_ls_shift/su_max 0.001
_refine_ls_shift/su_mean 0.000
_refine_ls_structure_factor_coef Fsqd
_refine_ls_weighting_details 'calc w=1/[\s^2^(Fo^2^)+(0.1575P)^2^+181.1819P] where P=(Fo^2^+2Fc^2^)/3'
_refine_ls_weighting_scheme calc
_refine_ls_wR_factor_gt 0.3106
_refine_ls_wR_factor_ref 0.3416
_reflns_number_gt 15631
_reflns_number_total 25023
_reflns_threshold_expression >2sigma(I)
_cod_data_source_file c4dt01553c1.cif
_cod_data_source_block fro5717
_cod_depositor_comments 'Adding full bibliography for 7031927--7031928.cif.'
_cod_original_sg_symbol_H-M R3
_cod_database_code 7031928

loop_
_symmetry_equiv_pos_as_xyz
'x, y, z'
'-y, x-y, z'
'-x+y, -x, z'
'x+2/3, y+1/3, z+1/3'
'-y+2/3, x-y+1/3, z+1/3'
'-x+y+2/3, -x+1/3, z+1/3'
'x+1/3, y+2/3, z+2/3'
'-y+1/3, x-y+2/3, z+2/3'
'-x+y+1/3, -x+2/3, z+2/3'

loop_
_atom_site_label
_atom_site_type_symbol
_atom_site_fract_x
_atom_site_fract_y
_atom_site_fract_z
_atom_site_U_iso_or_equiv
_atom_site_adp_type
_atom_site_occupancy
_atom_site_symmetry_multiplicity
_atom_site_calc_flag
_atom_site_refinement_flags
Li1 Li 0.9981(4) 0.4634(4) 0.0149(5) 0.075(4) Uani 1 1 d .
Li2 Li 1.0076(5) 0.5540(5) 0.0652(5) 0.080(4) Uani 1 1 d .
Li3 Li 0.9613(5) 0.4573(5) 0.1194(5) 0.076(4) Uani 1 1 d .
Li4 Li 1.1429(8) 0.4814(5) -0.0113(8) 0.151(12) Uani 1 1 d .
Ti1 Ti 0.90966(5) 0.47259(6) 0.03932(6) 0.0813(5) Uani 1 1 d .
Ti2 Ti 1.06707(5) 0.50947(6) 0.09625(6) 0.0788(5) Uani 1 1 d .
O1A O 0.93760(16) 0.43792(18) 0.03198(18) 0.0688(15) Uani 1 1 d .
O2A O 0.8629(2) 0.4186(2) 0.0427(2) 0.095(2) Uani 1 1 d .
C1A C 0.9102(2) 0.3964(3) 0.0295(3) 0.064(2) Uani 1 1 d U
C2A C 0.8687(3) 0.3857(3) 0.0360(3) 0.082(3) Uani 1 1 d U
C3A C 0.8383(3) 0.3447(4) 0.0341(3) 0.093(3) Uani 1 1 d U
H3A H 0.8103 0.3380 0.0376 0.112 Uiso 1 1 calc R
C4A C 0.8455(4) 0.3138(4) 0.0276(4) 0.104(3) Uani 1 1 d U
H4A H 0.8230 0.2860 0.0276 0.125 Uiso 1 1 calc R
C5A C 0.8867(3) 0.3221(3) 0.0205(3) 0.094(3) Uani 1 1 d U
H5A H 0.8921 0.3001 0.0156 0.113 Uiso 1 1 calc R
C6A C 0.9204(3) 0.3652(3) 0.0210(3) 0.069(2) Uani 1 1 d U
C7A C 0.9624(3) 0.3736(3) 0.0108(3) 0.071(2) Uani 1 1 d U
O8A O 0.99404(19) 0.4088(2) 0.01140(19) 0.0786(17) Uani 1 1 d .
O9A O 0.9635(2) 0.3401(2) 0.0004(2) 0.094(2) Uani 1 1 d .
C10A C 1.0029(3) 0.3431(3) -0.0113(3) 0.083(3) Uani 1 1 d DU
H10A H 1.0198 0.3699 -0.0262 0.100 Uiso 1 1 calc R
C11A C 0.9923(3) 0.3073(3) -0.0406(2) 0.097(3) Uani 1 1 d DU
H11A H 0.9615 0.2887 -0.0398 0.116 Uiso 1 1 calc R
C12A C 1.0119(3) 0.2805(3) -0.0259(3) 0.098(3) Uani 1 1 d DU
H12A H 1.0061 0.2564 -0.0437 0.118 Uiso 1 1 calc R
C13A C 1.0556(3) 0.3050(3) -0.0106(3) 0.110(4) Uani 1 1 d DU
C14A C 1.0364(3) 0.3083(3) 0.0293(3) 0.117(4) Uani 1 1 d DU
H14A H 1.0503 0.3066 0.0545 0.141 Uiso 1 1 calc R
C15A C 1.0265(4) 0.3443(4) 0.0273(3) 0.121(4) Uani 1 1 d DU
H15A H 1.0096 0.3426 0.0511 0.145 Uiso 1 1 calc R
H15B H 1.0529 0.3712 0.0286 0.145 Uiso 1 1 calc R
C16A C 0.9988(4) 0.2696(4) 0.0170(3) 0.146(5) Uani 1 1 d DU
H16A H 0.9725 0.2690 0.0237 0.175 Uiso 1 1 calc R
H16B H 0.9982 0.2440 0.0263 0.175 Uiso 1 1 calc R
C17A C 1.0879(3) 0.3446(4) -0.0317(4) 0.128(4) Uani 1 1 d DU
H17A H 1.0907 0.3384 -0.0598 0.192 Uiso 1 1 calc R
H17B H 1.1147 0.3555 -0.0179 0.192 Uiso 1 1 calc R
H17C H 1.0790 0.3654 -0.0307 0.192 Uiso 1 1 calc R
C18A C 1.0752(4) 0.2761(4) -0.0044(5) 0.159(6) Uani 1 1 d DU
H18A H 1.0854 0.2721 -0.0303 0.238 Uiso 1 1 calc R
H18B H 1.0540 0.2491 0.0063 0.238 Uiso 1 1 calc R
H18C H 1.0984 0.2892 0.0147 0.238 Uiso 1 1 calc R
C19A C 1.0039(5) 0.3222(5) -0.0854(3) 0.148(5) Uani 1 1 d DU
H19A H 1.0015 0.3470 -0.0897 0.222 Uiso 1 1 calc R
H19B H 0.9850 0.3001 -0.1037 0.222 Uiso 1 1 calc R
H19C H 1.0325 0.3289 -0.0907 0.222 Uiso 1 1 calc R
O1B O 0.9651(2) 0.5230(2) 0.0234(2) 0.0836(17) Uani 1 1 d .
O2B O 0.8986(2) 0.4792(3) -0.0173(2) 0.102(2) Uani 1 1 d .
C1B C 0.9632(4) 0.5407(4) -0.0115(3) 0.085(3) Uani 1 1 d U
C2B C 0.9265(3) 0.5167(4) -0.0334(3) 0.085(3) Uani 1 1 d U
C3B C 0.9196(5) 0.5296(5) -0.0713(4) 0.120(4) Uani 1 1 d U
H3B H 0.8952 0.5132 -0.0867 0.144 Uiso 1 1 calc R
C4B C 0.9516(5) 0.5683(5) -0.0846(5) 0.121(4) Uani 1 1 d U
H4B H 0.9474 0.5788 -0.1091 0.146 Uiso 1 1 calc R
C5B C 0.9867(4) 0.5910(4) -0.0659(4) 0.112(4) Uani 1 1 d U
H5B H 1.0070 0.6162 -0.0780 0.134 Uiso 1 1 calc R
C6B C 0.9957(4) 0.5786(3) -0.0268(3) 0.088(3) Uani 1 1 d U
C7B C 1.0335(4) 0.6033(3) -0.0050(4) 0.083(3) Uani 1 1 d U
O8B O 1.0427(2) 0.5973(2) 0.0280(2) 0.0906(19) Uani 1 1 d .
O9B O 1.0604(3) 0.6365(3) -0.0285(3) 0.121(3) Uani 1 1 d .
C10B C 1.1028(4) 0.6666(3) -0.0103(3) 0.108(4) Uani 1 1 d DU
H10B H 1.1122 0.6514 0.0078 0.130 Uiso 1 1 calc R
C11B C 1.0975(4) 0.6988(3) 0.0140(3) 0.130(4) Uani 1 1 d DU
H11B H 1.0682 0.6926 0.0105 0.156 Uiso 1 1 calc R
C12B C 1.1273(4) 0.7442(3) -0.0030(3) 0.133(5) Uani 1 1 d DU
H12B H 1.1264 0.7672 0.0117 0.160 Uiso 1 1 calc R
C13B C 1.1698(3) 0.7519(3) -0.0135(4) 0.159(6) Uani 1 1 d DU
C14B C 1.1506(4) 0.7300(3) -0.0535(3) 0.138(5) Uani 1 1 d DU
H14B H 1.1685 0.7420 -0.0780 0.165 Uiso 1 1 calc R
C15B C 1.1306(4) 0.6823(3) -0.0480(4) 0.133(5) Uani 1 1 d DU
H15C H 1.1138 0.6681 -0.0722 0.160 Uiso 1 1 calc R
H15D H 1.1529 0.6752 -0.0458 0.160 Uiso 1 1 calc R
C16B C 1.1188(5) 0.7418(5) -0.0473(4) 0.167(6) Uani 1 1 d DU
H16C H 1.0904 0.7199 -0.0549 0.201 Uiso 1 1 calc R
H16D H 1.1258 0.7688 -0.0596 0.201 Uiso 1 1 calc R
C17B C 1.1924(5) 0.7359(6) 0.0131(5) 0.202(8) Uani 1 1 d DU
H17D H 1.1749 0.7058 0.0166 0.302 Uiso 1 1 calc R
H17E H 1.1981 0.7495 0.0395 0.302 Uiso 1 1 calc R
H17F H 1.2186 0.7421 0.0003 0.302 Uiso 1 1 calc R
C18B C 1.1999(5) 0.8000(4) -0.0209(6) 0.210(9) Uani 1 1 d DU
H18D H 1.2056 0.8149 0.0048 0.315 Uiso 1 1 calc R
H18E H 1.1867 0.8104 -0.0395 0.315 Uiso 1 1 calc R
H18F H 1.2260 0.8044 -0.0327 0.315 Uiso 1 1 calc R
C19B C 1.1050(5) 0.6961(5) 0.0601(3) 0.158(6) Uani 1 1 d DU
H19D H 1.1137 0.6754 0.0644 0.238 Uiso 1 1 calc R
H19E H 1.0792 0.6878 0.0750 0.238 Uiso 1 1 calc R
H19F H 1.1268 0.7232 0.0698 0.238 Uiso 1 1 calc R
O1C O 0.92993(18) 0.48263(19) 0.0965(2) 0.0747(16) Uani 1 1 d .
O2C O 0.8800(2) 0.4990(2) 0.0606(2) 0.094(2) Uani 1 1 d .
C1C C 0.9115(3) 0.4979(3) 0.1209(3) 0.075(2) Uani 1 1 d U
C2C C 0.8833(3) 0.5069(3) 0.1018(4) 0.089(3) Uani 1 1 d U
C3C C 0.8622(4) 0.5226(4) 0.1204(4) 0.103(3) Uani 1 1 d U
H3C H 0.8435 0.5278 0.1056 0.124 Uiso 1 1 calc R
C4C C 0.8677(4) 0.5309(4) 0.1600(4) 0.107(4) Uani 1 1 d U
H4C H 0.8542 0.5437 0.1729 0.129 Uiso 1 1 calc R
C5C C 0.8929(4) 0.5207(4) 0.1821(4) 0.110(4) Uani 1 1 d U
H5C H 0.8951 0.5249 0.2104 0.132 Uiso 1 1 calc R
C6C C 0.9165(3) 0.5036(3) 0.1624(3) 0.082(3) Uani 1 1 d U
C7C C 0.9435(3) 0.4932(3) 0.1857(4) 0.085(3) Uani 1 1 d U
O8C O 0.9636(2) 0.4793(2) 0.1720(2) 0.0906(19) Uani 1 1 d .
O9C O 0.9445(3) 0.5035(4) 0.2255(2) 0.133(3) Uani 1 1 d .
C10C C 0.9795(5) 0.5024(4) 0.2503(3) 0.139(5) Uani 1 1 d DU
H10C H 1.0052 0.5124 0.2336 0.167 Uiso 1 1 calc R
C11C C 0.9607(4) 0.4563(4) 0.2603(4) 0.154(6) Uani 1 1 d DU
H11C H 0.9311 0.4422 0.2513 0.184 Uiso 1 1 calc R
C12C C 0.9603(5) 0.4500(4) 0.3075(4) 0.255(12) Uani 1 1 d DU
H12C H 0.9496 0.4208 0.3166 0.305 Uiso 1 1 calc R
C13C C 0.9978(4) 0.4826(4) 0.3298(3) 0.133(5) Uani 1 1 d DU
C14C C 0.9775(5) 0.5097(4) 0.3272(3) 0.163(6) Uani 1 1 d DU
H14C H 0.9808 0.5271 0.3514 0.196 Uiso 1 1 calc R
C15C C 0.9874(6) 0.5325(4) 0.2855(4) 0.177(7) Uani 1 1 d DU
H15E H 0.9699 0.5454 0.2820 0.213 Uiso 1 1 calc R
H15F H 1.0169 0.5549 0.2851 0.213 Uiso 1 1 calc R
C16C C 0.9377(5) 0.4708(5) 0.3237(5) 0.204(8) Uani 1 1 d DU
H16E H 0.9182 0.4721 0.3041 0.245 Uiso 1 1 calc R
H16F H 0.9238 0.4595 0.3499 0.245 Uiso 1 1 calc R
C17C C 1.0081(7) 0.4731(7) 0.3719(5) 0.221(9) Uani 1 1 d DU
H17G H 1.0261 0.4609 0.3693 0.332 Uiso 1 1 calc R
H17H H 0.9824 0.4534 0.3857 0.332 Uiso 1 1 calc R
H17I H 1.0225 0.4988 0.3875 0.332 Uiso 1 1 calc R
C18C C 1.0384(5) 0.5000(7) 0.3035(7) 0.271(13) Uani 1 1 d DU
H18G H 1.0510 0.4826 0.3075 0.407 Uiso 1 1 calc R
H18H H 1.0581 0.5285 0.3118 0.407 Uiso 1 1 calc R
H18I H 1.0314 0.4996 0.2750 0.407 Uiso 1 1 calc R
C19C C 0.9822(7) 0.4359(6) 0.2362(6) 0.217(9) Uani 1 1 d DU
H19G H 0.9787 0.4383 0.2072 0.326 Uiso 1 1 calc R
H19H H 0.9696 0.4066 0.2437 0.326 Uiso 1 1 calc R
H19I H 1.0119 0.4503 0.2427 0.326 Uiso 1 1 calc R
O1D O 1.04979(18) 0.50951(18) 0.03774(18) 0.0736(16) Uani 1 1 d .
O2D O 1.1184(2) 0.5524(2) 0.0739(2) 0.102(2) Uani 1 1 d .
C1D C 1.0807(3) 0.5375(3) 0.0147(3) 0.078(3) Uani 1 1 d U
C2D C 1.1197(3) 0.5614(3) 0.0349(3) 0.083(3) Uani 1 1 d U
C3D C 1.1543(4) 0.5900(4) 0.0146(4) 0.106(3) Uani 1 1 d U
H3D H 1.1801 0.6053 0.0282 0.127 Uiso 1 1 calc R
C4D C 1.1508(4) 0.5963(4) -0.0270(4) 0.108(4) Uani 1 1 d U
H4D H 1.1747 0.6168 -0.0408 0.129 Uiso 1 1 calc R
C5D C 1.1162(4) 0.5752(4) -0.0475(4) 0.102(3) Uani 1 1 d U
H5D H 1.1156 0.5809 -0.0754 0.122 Uiso 1 1 calc R
C6D C 1.0783(3) 0.5429(3) -0.0279(3) 0.085(3) Uani 1 1 d U
C7D C 1.0390(3) 0.5158(3) -0.0502(3) 0.075(2) Uani 1 1 d U
O8D O 1.00848(19) 0.48652(19) -0.0378(2) 0.0784(17) Uani 1 1 d .
O9D O 1.0424(3) 0.5289(2) -0.0901(2) 0.116(3) Uani 1 1 d .
C10D C 1.0094(4) 0.5067(3) -0.1177(3) 0.106(3) Uani 1 1 d DU
H10D H 0.9832 0.4964 -0.1019 0.127 Uiso 1 1 calc R
C11D C 1.0098(4) 0.4680(3) -0.1328(3) 0.140(5) Uani 1 1 d DU
H11D H 1.0344 0.4679 -0.1207 0.168 Uiso 1 1 calc R
C12D C 1.0147(4) 0.4694(4) -0.1803(3) 0.148(5) Uani 1 1 d DU
H12D H 1.0186 0.4468 -0.1922 0.178 Uiso 1 1 calc R
C13D C 0.9849(4) 0.4783(4) -0.2023(3) 0.136(5) Uani 1 1 d DU
C14D C 1.0150(4) 0.5242(3) -0.1937(3) 0.123(4) Uani 1 1 d DU
H14D H 1.0185 0.5442 -0.2156 0.148 Uiso 1 1 calc R
C15D C 1.0087(5) 0.5361(4) -0.1501(3) 0.146(5) Uani 1 1 d DU
H15G H 1.0310 0.5649 -0.1441 0.176 Uiso 1 1 calc R
H15H H 0.9818 0.5355 -0.1487 0.176 Uiso 1 1 calc R
C16D C 1.0476(4) 0.5126(5) -0.1907(5) 0.208(9) Uani 1 1 d DU
H16G H 1.0678 0.5270 -0.1687 0.249 Uiso 1 1 calc R
H16H H 1.0619 0.5148 -0.2165 0.249 Uiso 1 1 calc R
C17D C 0.9398(4) 0.4582(7) -0.1880(6) 0.247(12) Uani 1 1 d DU
H17J H 0.9346 0.4371 -0.1676 0.371 Uiso 1 1 calc R
H17K H 0.9211 0.4452 -0.2110 0.371 Uiso 1 1 calc R
H17L H 0.9347 0.4795 -0.1763 0.371 Uiso 1 1 calc R
C18D C 0.9844(6) 0.4694(6) -0.2490(4) 0.196(8) Uani 1 1 d DU
H18J H 1.0058 0.4944 -0.2626 0.295 Uiso 1 1 calc R
H18K H 0.9571 0.4619 -0.2602 0.295 Uiso 1 1 calc R
H18L H 0.9898 0.4465 -0.2532 0.295 Uiso 1 1 calc R
C19D C 0.9696(6) 0.4274(5) -0.1189(6) 0.216(9) Uani 1 1 d DU
H19J H 0.9554 0.4344 -0.0980 0.324 Uiso 1 1 calc R
H19K H 0.9774 0.4077 -0.1079 0.324 Uiso 1 1 calc R
H19L H 0.9511 0.4148 -0.1420 0.324 Uiso 1 1 calc R
O1E O 1.0363(2) 0.54019(18) 0.10906(18) 0.0751(16) Uani 1 1 d .
O2E O 1.0856(2) 0.5267(3) 0.1502(2) 0.094(2) Uani 1 1 d .
C1E C 1.0476(3) 0.5601(3) 0.1447(3) 0.079(3) Uani 1 1 d U
C2E C 1.0758(4) 0.5519(4) 0.1661(3) 0.094(3) Uani 1 1 d U
C3E C 1.0918(5) 0.5738(5) 0.2040(4) 0.125(4) Uani 1 1 d U
H3E H 1.1115 0.5705 0.2193 0.150 Uiso 1 1 calc R
C4E C 1.0770(5) 0.6003(5) 0.2175(5) 0.139(5) Uani 1 1 d U
H4E H 1.0868 0.6136 0.2429 0.167 Uiso 1 1 calc R
C5E C 1.0517(5) 0.6075(4) 0.1983(5) 0.122(4) Uani 1 1 d U
H5E H 1.0444 0.6264 0.2098 0.146 Uiso 1 1 calc R
C6E C 1.0333(4) 0.5887(3) 0.1602(3) 0.094(3) Uani 1 1 d U
C7E C 1.0050(4) 0.5976(4) 0.1359(4) 0.095(3) Uani 1 1 d U
O8E O 0.9918(2) 0.5845(2) 0.1031(2) 0.0915(19) Uani 1 1 d .
O9E O 0.9946(4) 0.6203(3) 0.1595(3) 0.133(3) Uani 1 1 d .
C10E C 0.9653(4) 0.6323(3) 0.1407(3) 0.124(4) Uani 1 1 d DU
H10E H 0.9432 0.6080 0.1257 0.149 Uiso 1 1 calc R
C11E C 0.9892(4) 0.6683(3) 0.1111(3) 0.114(4) Uani 1 1 d DU
H11E H 1.0187 0.6746 0.1115 0.137 Uiso 1 1 calc R
C12E C 0.9897(4) 0.7089(3) 0.1264(4) 0.145(5) Uani 1 1 d DU
H12E H 1.0062 0.7343 0.1096 0.174 Uiso 1 1 calc R
C13E C 0.9482(4) 0.7018(4) 0.1406(4) 0.179(7) Uani 1 1 d DU
C14E C 0.9575(5) 0.6872(4) 0.1806(4) 0.146(5) Uani 1 1 d DU
H14E H 0.9483 0.6954 0.2056 0.176 Uiso 1 1 calc R
C15E C 0.9457(5) 0.6409(4) 0.1778(4) 0.169(6) Uani 1 1 d DU
H15I H 0.9552 0.6332 0.2025 0.203 Uiso 1 1 calc R
H15J H 0.9151 0.6233 0.1762 0.203 Uiso 1 1 calc R
C16E C 1.0017(5) 0.7130(5) 0.1700(4) 0.202(8) Uani 1 1 d DU
H16I H 1.0186 0.7001 0.1769 0.242 Uiso 1 1 calc R
H16J H 1.0147 0.7418 0.1804 0.242 Uiso 1 1 calc R
C17E C 0.9083(5) 0.6726(6) 0.1180(6) 0.240(11) Uani 1 1 d DU
H17M H 0.9143 0.6732 0.0891 0.361 Uiso 1 1 calc R
H17N H 0.8879 0.6817 0.1220 0.361 Uiso 1 1 calc R
H17O H 0.8970 0.6443 0.1283 0.361 Uiso 1 1 calc R
C18E C 0.9495(7) 0.7444(5) 0.1479(7) 0.253(12) Uani 1 1 d DU
H18M H 0.9418 0.7530 0.1229 0.380 Uiso 1 1 calc R
H18N H 0.9777 0.7655 0.1559 0.380 Uiso 1 1 calc R
H18O H 0.9299 0.7409 0.1693 0.380 Uiso 1 1 calc R
C19E C 0.9740(6) 0.6576(5) 0.0669(4) 0.168(6) Uani 1 1 d DU
H19M H 0.9515 0.6286 0.0653 0.252 Uiso 1 1 calc R
H19N H 0.9971 0.6614 0.0497 0.252 Uiso 1 1 calc R
H19O H 0.9638 0.6759 0.0576 0.252 Uiso 1 1 calc R
O1F O 1.01210(16) 0.45543(17) 0.10318(18) 0.0679(15) Uani 1 1 d .
O2F O 1.0864(2) 0.4692(3) 0.0977(2) 0.095(2) Uani 1 1 d .
C1F C 1.0163(3) 0.4227(3) 0.1123(3) 0.074(2) Uani 1 1 d U
C2F C 1.0592(3) 0.4308(4) 0.1103(3) 0.083(3) Uani 1 1 d U
C3F C 1.0698(4) 0.4017(4) 0.1209(3) 0.098(3) Uani 1 1 d U
H3F H 1.0979 0.4080 0.1203 0.118 Uiso 1 1 calc R
C4F C 1.0393(5) 0.3638(5) 0.1321(4) 0.115(4) Uani 1 1 d U
H4F H 1.0465 0.3433 0.1387 0.138 Uiso 1 1 calc R
C5F C 0.9963(4) 0.3529(4) 0.1346(3) 0.105(3) Uani 1 1 d U
H5F H 0.9757 0.3259 0.1429 0.126 Uiso 1 1 calc R
C6F C 0.9854(4) 0.3834(3) 0.1243(3) 0.082(3) Uani 1 1 d U
C7F C 0.9413(3) 0.3729(3) 0.1263(3) 0.081(3) Uani 1 1 d U
O8F O 0.9292(2) 0.3980(2) 0.1246(2) 0.096(2) Uani 1 1 d .
O9F O 0.9154(3) 0.3322(2) 0.1328(2) 0.114(3) Uani 1 1 d .
C10F C 0.8701(4) 0.3174(3) 0.1386(3) 0.114(4) Uani 1 1 d DU
H10F H 0.8611 0.3328 0.1203 0.136 Uiso 1 1 calc R
C11F C 0.8656(4) 0.3265(3) 0.1830(3) 0.138(5) Uani 1 1 d DU
H11F H 0.8943 0.3420 0.1945 0.166 Uiso 1 1 calc R
C12F C 0.8415(4) 0.2846(3) 0.2078(3) 0.149(5) Uani 1 1 d DU
H12F H 0.8384 0.2880 0.2373 0.179 Uiso 1 1 calc R
C13F C 0.8036(4) 0.2511(4) 0.1875(4) 0.158(6) Uani 1 1 d DU
C14F C 0.8329(4) 0.2413(3) 0.1633(3) 0.159(6) Uani 1 1 d DU
H14F H 0.8229 0.2113 0.1578 0.190 Uiso 1 1 calc R
C15F C 0.8491(4) 0.2714(3) 0.1262(3) 0.133(5) Uani 1 1 d DU
H15K H 0.8693 0.2666 0.1110 0.160 Uiso 1 1 calc R
H15L H 0.8255 0.2649 0.1080 0.160 Uiso 1 1 calc R
C16F C 0.8621(4) 0.2603(5) 0.1974(4) 0.169(6) Uani 1 1 d DU
H16K H 0.8914 0.2776 0.1890 0.203 Uiso 1 1 calc R
H16L H 0.8592 0.2401 0.2185 0.203 Uiso 1 1 calc R
C17F C 0.7742(5) 0.2613(5) 0.1644(5) 0.179(7) Uani 1 1 d DU
H17P H 0.7863 0.2915 0.1631 0.268 Uiso 1 1 calc R
H17Q H 0.7475 0.2490 0.1784 0.268 Uiso 1 1 calc R
H17R H 0.7701 0.2500 0.1370 0.268 Uiso 1 1 calc R
C18F C 0.7772(5) 0.2134(5) 0.2169(6) 0.232(10) Uani 1 1 d DU
H18P H 0.7521 0.2138 0.2252 0.348 Uiso 1 1 calc R
H18Q H 0.7939 0.2159 0.2408 0.348 Uiso 1 1 calc R
H18R H 0.7694 0.1873 0.2030 0.348 Uiso 1 1 calc R
C19F C 0.8467(8) 0.3554(6) 0.1875(7) 0.248(11) Uani 1 1 d DU
H19P H 0.8457 0.3666 0.1609 0.372 Uiso 1 1 calc R
H19Q H 0.8640 0.3784 0.2058 0.372 Uiso 1 1 calc R
H19R H 0.8185 0.3395 0.1985 0.372 Uiso 1 1 calc R
Li5 Li 0.7295(5) 0.3745(5) 0.4165(5) 0.081(4) Uani 1 1 d .
Li6 Li 1.3333 0.6667 0.0810(18) 0.139(16) Uani 1 3 d S
Ti3 Ti 0.6667 0.3333 0.50036(9) 0.0882(9) Uani 1 3 d S
Ti4 Ti 0.6667 0.3333 0.32991(10) 0.0951(10) Uani 1 3 d S
O1G O 0.7019(2) 0.3826(2) 0.4621(2) 0.0898(19) Uani 1 1 d .
O2G O 0.6704(3) 0.3786(3) 0.53187(19) 0.097(2) Uani 1 1 d .
C1G C 0.7144(3) 0.4199(3) 0.4794(3) 0.079(3) Uani 1 1 d U
C2G C 0.6969(3) 0.4172(4) 0.5190(3) 0.082(3) Uani 1 1 d U
C3G C 0.7060(4) 0.4518(4) 0.5397(4) 0.106(3) Uani 1 1 d U
H3G H 0.6942 0.4497 0.5656 0.127 Uiso 1 1 calc R
C4G C 0.7339(4) 0.4924(4) 0.5227(4) 0.117(4) Uani 1 1 d U
H4G H 0.7406 0.5170 0.5372 0.140 Uiso 1 1 calc R
C5G C 0.7498(4) 0.4942(4) 0.4857(4) 0.102(3) Uani 1 1 d U
H5G H 0.7686 0.5209 0.4751 0.123 Uiso 1 1 calc R
C6G C 0.7405(3) 0.4583(3) 0.4610(3) 0.085(3) Uani 1 1 d U
C7G C 0.7591(3) 0.4624(3) 0.4227(3) 0.078(3) Uani 1 1 d U
O8G O 0.7567(2) 0.4339(2) 0.4019(2) 0.093(2) Uani 1 1 d .
O9G O 0.7802(3) 0.5014(2) 0.4089(3) 0.110(2) Uani 1 1 d .
C10G C 0.8040(3) 0.5105(3) 0.3694(3) 0.092(3) Uani 1 1 d DU
H10G H 0.7888 0.4861 0.3511 0.110 Uiso 1 1 calc R
C11G C 0.8467(3) 0.5158(3) 0.3792(3) 0.116(4) Uani 1 1 d DU
H11G H 0.8502 0.5184 0.4092 0.139 Uiso 1 1 calc R
C12G C 0.8822(3) 0.5576(3) 0.3601(3) 0.113(4) Uani 1 1 d DU
H12G H 0.9111 0.5629 0.3638 0.136 Uiso 1 1 calc R
C13G C 0.8719(3) 0.5658(3) 0.3184(3) 0.109(4) Uani 1 1 d DU
C14G C 0.8476(3) 0.5837(3) 0.3397(3) 0.123(4) Uani 1 1 d DU
H14G H 0.8492 0.6089 0.3270 0.147 Uiso 1 1 calc R
C15G C 0.8032(3) 0.5481(3) 0.3507(4) 0.116(4) Uani 1 1 d DU
H15M H 0.7904 0.5587 0.3701 0.139 Uiso 1 1 calc R
H15N H 0.7858 0.5390 0.3261 0.139 Uiso 1 1 calc R
C16G C 0.8745(4) 0.5913(4) 0.3751(4) 0.153(6) Uani 1 1 d DU
H16M H 0.8597 0.5849 0.4012 0.184 Uiso 1 1 calc R
H16N H 0.8997 0.6192 0.3754 0.184 Uiso 1 1 calc R
C17G C 0.8485(5) 0.5316(4) 0.2872(4) 0.151(5) Uani 1 1 d DU
H17S H 0.8478 0.5442 0.2614 0.226 Uiso 1 1 calc R
H17T H 0.8200 0.5132 0.2965 0.226 Uiso 1 1 calc R
H17U H 0.8626 0.5156 0.2835 0.226 Uiso 1 1 calc R
C18G C 0.9118(4) 0.6010(4) 0.2969(5) 0.170(6) Uani 1 1 d DU
H18S H 0.9035 0.6108 0.2731 0.255 Uiso 1 1 calc R
H18T H 0.9297 0.5901 0.2887 0.255 Uiso 1 1 calc R
H18U H 0.9269 0.6243 0.3157 0.255 Uiso 1 1 calc R
C19G C 0.8508(4) 0.4777(4) 0.3661(5) 0.139(5) Uani 1 1 d DU
H19S H 0.8802 0.4862 0.3631 0.208 Uiso 1 1 calc R
H19T H 0.8365 0.4669 0.3403 0.208 Uiso 1 1 calc R
H19U H 0.8382 0.4559 0.3868 0.208 Uiso 1 1 calc R
O1H O 0.7128(2) 0.3377(2) 0.3679(2) 0.091(2) Uani 1 1 d .
O2H O 0.6876(3) 0.3047(3) 0.2994(2) 0.117(3) Uani 1 1 d .
C1H C 0.7371(3) 0.3249(3) 0.3506(3) 0.084(3) Uani 1 1 d U
C2H C 0.7231(4) 0.3070(4) 0.3129(4) 0.105(3) Uani 1 1 d U
C3H C 0.7453(5) 0.2925(4) 0.2898(4) 0.118(4) Uani 1 1 d U
H3H H 0.7353 0.2798 0.2642 0.142 Uiso 1 1 calc R
C4H C 0.7808(5) 0.2973(5) 0.3049(5) 0.132(5) Uani 1 1 d U
H4H H 0.7963 0.2879 0.2899 0.158 Uiso 1 1 calc R
C5H C 0.7958(4) 0.3163(4) 0.3432(4) 0.110(4) Uani 1 1 d U
H5H H 0.8215 0.3201 0.3527 0.132 Uiso 1 1 calc R
C6H C 0.7744(4) 0.3293(3) 0.3665(4) 0.089(3) Uani 1 1 d U
C7H C 0.7900(4) 0.3483(4) 0.4056(4) 0.102(3) Uani 1 1 d U
O8H O 0.7738(2) 0.3641(2) 0.4275(2) 0.093(2) Uani 1 1 d .
O9H O 0.8225(4) 0.3444(4) 0.4189(3) 0.154(4) Uani 1 1 d .
C10H C 0.8377(5) 0.3571(5) 0.4605(5) 0.128(4) Uani 1 1 d U
H10H H 0.8130 0.3478 0.4785 0.154 Uiso 1 1 calc R
C11H C 0.8608(5) 0.4012(6) 0.4615(6) 0.146(5) Uani 1 1 d U
H11H H 0.8571 0.4108 0.4344 0.175 Uiso 1 1 calc R
C12H C 0.9108(7) 0.4216(8) 0.4677(7) 0.182(7) Uani 1 1 d U
H12H H 0.9294 0.4523 0.4650 0.218 Uiso 1 1 calc R
C13H C 0.9182(7) 0.3988(8) 0.5016(8) 0.184(7) Uani 1 1 d U
C14H C 0.9085(7) 0.3644(7) 0.4737(7) 0.172(7) Uani 1 1 d U
H14H H 0.9267 0.3517 0.4755 0.207 Uiso 1 1 calc R
C15H C 0.8587(6) 0.3320(7) 0.4712(7) 0.183(7) Uani 1 1 d U
H15O H 0.8526 0.3106 0.4504 0.220 Uiso 1 1 calc R
H15P H 0.8483 0.3179 0.4975 0.220 Uiso 1 1 calc R
C16H C 0.9167(9) 0.3929(9) 0.4400(9) 0.226(10) Uani 1 1 d U
H16O H 0.8958 0.3810 0.4182 0.272 Uiso 1 1 calc R
H16P H 0.9452 0.4050 0.4290 0.272 Uiso 1 1 calc R
C17H C 0.9005(9) 0.3850(9) 0.5404(9) 0.240(11) Uani 1 1 d U
H17V H 0.9226 0.3949 0.5606 0.359 Uiso 1 1 calc R
H17W H 0.8845 0.3546 0.5407 0.359 Uiso 1 1 calc R
H17X H 0.8820 0.3960 0.5465 0.359 Uiso 1 1 calc R
C18H C 0.9656(13) 0.4237(13) 0.5189(12) 0.322(17) Uani 1 1 d U
H18V H 0.9787 0.4530 0.5110 0.482 Uiso 1 1 calc R
H18W H 0.9815 0.4115 0.5076 0.482 Uiso 1 1 calc R
H18X H 0.9651 0.4215 0.5484 0.482 Uiso 1 1 calc R
C19H C 0.8460(7) 0.4209(8) 0.4917(7) 0.207(9) Uani 1 1 d U
H19V H 0.8197 0.3996 0.5034 0.311 Uiso 1 1 calc R
H19W H 0.8419 0.4421 0.4784 0.311 Uiso 1 1 calc R
H19X H 0.8668 0.4338 0.5131 0.311 Uiso 1 1 calc R

loop_
_atom_site_aniso_label
_atom_site_aniso_U_11
_atom_site_aniso_U_22
_atom_site_aniso_U_33
_atom_site_aniso_U_23
_atom_site_aniso_U_13
_atom_site_aniso_U_12
Li1 0.049(7) 0.059(8) 0.107(12) -0.013(8) 0.008(7) 0.019(6)
Li2 0.086(10) 0.086(10) 0.063(9) -0.011(8) 0.000(8) 0.039(9)
Li3 0.071(9) 0.083(10) 0.088(10) -0.010(8) 0.007(8) 0.049(8)
Li4 0.21(2) 0.058(9) 0.21(2) 0.062(12) 0.17(2) 0.089(13)
Ti1 0.0674(10) 0.0909(12) 0.0914(12) -0.0041(10) -0.0003(9) 0.0438(9)
Ti2 0.0595(9) 0.0876(12) 0.0806(11) -0.0057(9) -0.0004(9) 0.0302(9)
O1A 0.049(3) 0.064(3) 0.082(4) -0.006(3) 0.007(3) 0.020(3)
O2A 0.064(4) 0.098(5) 0.113(6) -0.015(4) 0.000(4) 0.034(4)
C1A 0.051(4) 0.075(5) 0.060(4) -0.008(4) 0.002(4) 0.027(4)
C2A 0.066(5) 0.079(6) 0.089(6) 0.001(5) 0.007(4) 0.028(5)
C3A 0.076(5) 0.097(6) 0.096(6) -0.006(5) 0.011(5) 0.035(5)
C4A 0.089(6) 0.099(6) 0.106(7) -0.011(6) 0.008(5) 0.034(5)
C5A 0.088(6) 0.088(6) 0.099(6) -0.011(5) 0.002(5) 0.039(5)
C6A 0.063(5) 0.058(4) 0.063(5) -0.007(4) -0.003(4) 0.011(4)
C7A 0.056(5) 0.063(5) 0.074(5) -0.004(4) 0.007(4) 0.016(4)
O8A 0.069(4) 0.075(4) 0.088(4) -0.005(3) 0.007(3) 0.033(3)
O9A 0.081(4) 0.069(4) 0.130(6) -0.008(4) 0.018(4) 0.035(3)
C10A 0.084(6) 0.078(5) 0.088(6) -0.005(5) -0.003(5) 0.041(4)
C11A 0.091(6) 0.095(6) 0.093(6) -0.020(5) -0.004(5) 0.038(5)
C12A 0.107(7) 0.091(6) 0.107(7) -0.019(5) -0.008(5) 0.058(5)
C13A 0.119(7) 0.103(7) 0.128(8) -0.007(6) 0.000(6) 0.071(6)
C14A 0.119(7) 0.129(8) 0.109(7) 0.014(6) -0.004(6) 0.066(6)
C15A 0.127(8) 0.126(8) 0.107(7) -0.017(6) 0.004(6) 0.061(6)
C16A 0.158(9) 0.129(8) 0.145(9) 0.016(7) -0.002(7) 0.067(7)
C17A 0.104(7) 0.137(8) 0.145(8) -0.019(7) -0.002(6) 0.062(6)
C18A 0.158(9) 0.164(9) 0.175(10) -0.015(7) -0.003(7) 0.096(8)
C19A 0.144(9) 0.162(9) 0.152(9) 0.001(7) -0.004(7) 0.087(7)
O1B 0.096(5) 0.097(5) 0.072(4) 0.008(4) 0.007(3) 0.058(4)
O2B 0.106(5) 0.126(6) 0.090(5) -0.009(5) -0.017(4) 0.070(5)
C1B 0.095(6) 0.095(6) 0.079(6) -0.007(5) 0.000(5) 0.058(5)
C2B 0.089(6) 0.091(6) 0.079(6) 0.014(5) 0.013(5) 0.048(5)
C3B 0.124(7) 0.125(8) 0.120(8) -0.012(6) -0.013(6) 0.069(6)
C4B 0.140(8) 0.129(8) 0.124(8) 0.017(6) -0.014(6) 0.089(7)
C5B 0.117(7) 0.111(7) 0.105(7) 0.015(6) 0.000(6) 0.055(6)
C6B 0.099(6) 0.086(6) 0.095(6) -0.001(5) 0.014(5) 0.057(5)
C7B 0.094(6) 0.065(5) 0.097(7) 0.005(5) 0.020(5) 0.044(5)
O8B 0.109(5) 0.085(5) 0.086(5) 0.009(4) 0.012(4) 0.055(4)
O9B 0.130(7) 0.108(6) 0.114(6) 0.014(5) 0.017(5) 0.050(6)
C10B 0.118(7) 0.094(6) 0.113(7) -0.001(6) 0.025(6) 0.053(6)
C11B 0.131(8) 0.134(8) 0.116(8) -0.007(7) 0.004(6) 0.060(6)
C12B 0.150(9) 0.116(8) 0.132(8) 0.006(6) 0.018(7) 0.066(7)
C13B 0.161(9) 0.121(8) 0.148(9) 0.006(7) 0.036(8) 0.035(7)
C14B 0.151(9) 0.114(8) 0.123(8) -0.004(6) 0.022(7) 0.048(6)
C15B 0.143(8) 0.106(7) 0.132(8) -0.005(6) 0.026(7) 0.049(6)
C16B 0.180(10) 0.166(10) 0.156(10) -0.006(8) 0.001(8) 0.086(8)
C17B 0.188(11) 0.212(12) 0.200(12) -0.015(9) 0.016(8) 0.097(9)
C18B 0.225(12) 0.182(11) 0.190(12) -0.002(8) 0.017(9) 0.077(8)
C19B 0.169(10) 0.154(9) 0.145(9) 0.001(7) 0.012(7) 0.076(7)
O1C 0.064(3) 0.074(4) 0.092(4) -0.008(3) 0.001(3) 0.038(3)
O2C 0.083(4) 0.111(5) 0.112(6) 0.001(4) 0.007(4) 0.067(4)
C1C 0.062(5) 0.080(5) 0.097(6) 0.002(5) 0.015(4) 0.046(4)
C2C 0.078(6) 0.090(6) 0.096(7) 0.004(5) 0.013(5) 0.040(5)
C3C 0.106(7) 0.120(7) 0.108(7) 0.003(6) 0.018(6) 0.074(6)
C4C 0.103(6) 0.131(7) 0.127(8) 0.004(6) 0.009(6) 0.087(6)
C5C 0.121(7) 0.127(7) 0.104(7) -0.001(6) 0.018(6) 0.079(6)
C6C 0.083(5) 0.082(5) 0.093(6) -0.001(5) 0.012(5) 0.049(5)
C7C 0.077(5) 0.087(6) 0.103(7) -0.006(5) 0.007(5) 0.049(5)
O8C 0.078(4) 0.104(5) 0.113(5) -0.005(4) 0.006(4) 0.064(4)
O9C 0.183(9) 0.226(10) 0.077(5) -0.010(6) -0.011(5) 0.168(9)
C10C 0.166(9) 0.144(8) 0.135(8) -0.034(7) 0.019(7) 0.098(7)
C11C 0.148(9) 0.165(9) 0.153(9) 0.012(7) 0.002(7) 0.081(7)
C12C 0.261(15) 0.253(15) 0.254(15) 0.002(9) -0.001(9) 0.132(10)
C13C 0.147(8) 0.135(8) 0.118(8) 0.023(7) -0.002(7) 0.072(7)
C14C 0.191(10) 0.180(10) 0.129(9) -0.022(7) -0.024(8) 0.100(8)
C15C 0.190(10) 0.159(10) 0.177(10) 0.017(8) -0.009(8) 0.083(8)
C16C 0.207(11) 0.218(12) 0.220(12) 0.023(9) 0.033(9) 0.132(9)
C17C 0.240(13) 0.233(13) 0.203(12) 0.029(9) -0.016(9) 0.127(9)
C18C 0.268(16) 0.273(16) 0.274(16) -0.010(9) 0.013(9) 0.137(11)
C19C 0.233(13) 0.211(12) 0.218(13) -0.004(9) -0.005(9) 0.120(9)
O1D 0.065(4) 0.076(4) 0.063(4) 0.002(3) 0.016(3) 0.023(3)
O2D 0.060(4) 0.108(5) 0.098(6) -0.013(4) 0.010(4) 0.012(4)
C1D 0.069(5) 0.069(5) 0.085(6) -0.008(4) 0.014(5) 0.027(4)
C2D 0.068(5) 0.074(5) 0.080(6) 0.003(5) 0.024(5) 0.015(4)
C3D 0.092(6) 0.111(7) 0.102(7) -0.009(6) 0.012(5) 0.041(5)
C4D 0.102(7) 0.084(6) 0.106(7) -0.005(5) 0.025(6) 0.023(5)
C5D 0.107(7) 0.091(6) 0.086(6) 0.000(5) 0.027(6) 0.035(5)
C6D 0.083(6) 0.076(5) 0.095(6) -0.004(5) 0.008(5) 0.039(5)
C7D 0.088(6) 0.068(5) 0.071(5) -0.010(4) 0.001(5) 0.039(5)
O8D 0.067(4) 0.063(4) 0.084(4) -0.006(3) 0.006(3) 0.016(3)
O9D 0.134(7) 0.089(5) 0.083(5) 0.015(4) 0.014(5) 0.025(5)
C10D 0.121(7) 0.100(7) 0.074(6) 0.002(5) -0.004(6) 0.040(6)
C11D 0.152(9) 0.125(8) 0.133(8) 0.007(7) -0.021(7) 0.061(7)
C12D 0.168(9) 0.145(9) 0.153(9) 0.000(7) 0.010(7) 0.094(7)
C13D 0.142(8) 0.162(9) 0.091(7) -0.010(6) -0.004(6) 0.066(7)
C14D 0.136(8) 0.127(8) 0.114(8) 0.023(6) 0.013(6) 0.072(6)
C15D 0.158(9) 0.146(9) 0.141(9) 0.002(7) -0.003(7) 0.081(7)
C16D 0.199(12) 0.216(12) 0.205(12) -0.011(9) 0.020(9) 0.101(9)
C17D 0.244(14) 0.248(14) 0.234(14) -0.023(9) -0.005(9) 0.111(10)
C18D 0.209(11) 0.193(11) 0.174(11) -0.012(8) -0.015(8) 0.091(8)
C19D 0.229(12) 0.207(12) 0.192(12) 0.010(9) -0.003(9) 0.094(9)
O1E 0.088(4) 0.064(4) 0.067(4) -0.001(3) 0.002(3) 0.033(3)
O2E 0.082(5) 0.119(6) 0.084(5) -0.021(4) -0.002(4) 0.053(4)
C1E 0.076(5) 0.068(5) 0.068(5) -0.003(4) 0.004(4) 0.017(4)
C2E 0.084(6) 0.101(6) 0.080(6) -0.001(5) -0.002(5) 0.034(5)
C3E 0.123(8) 0.131(8) 0.113(8) -0.008(6) -0.013(6) 0.058(6)
C4E 0.146(9) 0.142(9) 0.116(8) -0.016(7) -0.007(7) 0.062(7)
C5E 0.140(8) 0.105(7) 0.112(8) -0.004(6) 0.008(7) 0.054(6)
C6E 0.112(7) 0.071(5) 0.073(5) -0.022(5) 0.003(5) 0.027(5)
C7E 0.118(7) 0.089(6) 0.083(6) 0.010(5) 0.008(6) 0.056(5)
O8E 0.111(5) 0.092(5) 0.078(5) -0.008(4) 0.001(4) 0.056(4)
O9E 0.208(10) 0.126(6) 0.102(6) -0.007(5) 0.034(6) 0.112(7)
C10E 0.133(8) 0.133(8) 0.122(8) -0.026(6) 0.029(6) 0.079(7)
C11E 0.125(7) 0.115(7) 0.101(7) -0.003(6) 0.009(6) 0.059(6)
C12E 0.159(9) 0.137(8) 0.139(9) 0.014(7) 0.016(7) 0.073(7)
C13E 0.191(11) 0.178(10) 0.191(11) -0.016(8) 0.010(8) 0.111(8)
C14E 0.179(10) 0.143(8) 0.146(9) -0.003(7) 0.009(7) 0.102(7)
C15E 0.177(10) 0.167(10) 0.163(10) -0.005(8) 0.035(8) 0.086(8)
C16E 0.216(12) 0.187(11) 0.198(12) -0.025(8) -0.015(9) 0.097(9)
C17E 0.234(14) 0.258(14) 0.251(14) -0.007(9) 0.026(9) 0.139(10)
C18E 0.271(15) 0.244(14) 0.260(15) 0.013(9) -0.006(9) 0.139(10)
C19E 0.181(10) 0.173(10) 0.157(10) -0.011(8) -0.003(8) 0.094(8)
O1F 0.056(3) 0.061(3) 0.085(4) 0.003(3) 0.012(3) 0.029(3)
O2F 0.074(4) 0.131(6) 0.092(5) -0.013(4) -0.009(4) 0.061(5)
C1F 0.086(5) 0.080(5) 0.071(5) -0.010(4) 0.004(4) 0.054(5)
C2F 0.085(6) 0.092(6) 0.077(5) -0.009(5) -0.004(5) 0.049(5)
C3F 0.108(7) 0.117(7) 0.096(6) -0.009(5) -0.019(5) 0.076(6)
C4F 0.132(8) 0.126(8) 0.118(7) 0.003(6) -0.020(6) 0.087(6)
C5F 0.136(8) 0.088(6) 0.093(6) -0.005(5) -0.001(6) 0.058(6)
C6F 0.109(6) 0.082(6) 0.063(5) -0.001(4) 0.002(5) 0.054(5)
C7F 0.085(6) 0.080(6) 0.064(5) -0.004(4) 0.020(4) 0.031(5)
O8F 0.072(4) 0.091(5) 0.116(6) -0.011(4) 0.014(4) 0.034(4)
O9F 0.147(7) 0.081(5) 0.082(5) 0.018(4) 0.024(5) 0.034(5)
C10F 0.119(7) 0.099(7) 0.093(7) 0.001(5) 0.022(6) 0.032(6)
C11F 0.131(8) 0.125(8) 0.115(8) -0.025(6) 0.015(7) 0.031(6)
C12F 0.148(9) 0.162(9) 0.118(8) -0.013(7) 0.011(7) 0.062(7)
C13F 0.143(9) 0.144(9) 0.154(9) 0.013(8) 0.016(8) 0.046(7)
C14F 0.155(9) 0.139(9) 0.146(9) -0.007(7) -0.017(8) 0.046(7)
C15F 0.142(8) 0.112(7) 0.102(7) -0.014(6) 0.005(6) 0.030(6)
C16F 0.163(10) 0.171(10) 0.148(9) 0.009(8) -0.022(8) 0.064(8)
C17F 0.181(10) 0.171(10) 0.157(10) -0.012(8) -0.018(8) 0.068(8)
C18F 0.229(13) 0.228(13) 0.215(13) 0.010(9) 0.002(9) 0.096(9)
C19F 0.237(14) 0.249(14) 0.255(14) -0.016(9) 0.025(9) 0.121(10)
Li5 0.098(11) 0.087(10) 0.080(10) -0.012(8) -0.004(9) 0.064(10)
Li6 0.091(14) 0.091(14) 0.23(5) 0.000 0.000 0.046(7)
Ti3 0.1069(15) 0.1069(15) 0.0507(16) 0.000 0.000 0.0535(7)
Ti4 0.1117(16) 0.1117(16) 0.0617(18) 0.000 0.000 0.0559(8)
O1G 0.106(5) 0.096(5) 0.069(4) -0.006(4) 0.006(4) 0.052(4)
O2G 0.122(6) 0.121(6) 0.056(4) -0.014(4) 0.009(4) 0.066(5)
C1G 0.077(5) 0.078(6) 0.080(6) -0.012(5) -0.002(4) 0.036(4)
C2G 0.084(6) 0.096(6) 0.065(5) -0.020(5) -0.003(4) 0.045(5)
C3G 0.113(7) 0.114(7) 0.090(6) -0.015(6) 0.011(5) 0.056(6)
C4G 0.126(7) 0.122(7) 0.093(7) -0.040(6) 0.009(6) 0.055(6)
C5G 0.098(6) 0.088(6) 0.099(7) -0.008(5) 0.017(5) 0.031(5)
C6G 0.077(5) 0.086(6) 0.087(6) -0.023(5) -0.009(5) 0.038(5)
C7G 0.085(6) 0.083(6) 0.068(5) -0.025(5) -0.004(4) 0.041(5)
O8G 0.110(5) 0.094(5) 0.077(4) -0.005(4) 0.004(4) 0.052(4)
O9G 0.126(6) 0.085(5) 0.119(6) -0.015(4) 0.023(5) 0.052(5)
C10G 0.097(6) 0.081(6) 0.096(6) 0.002(5) 0.019(5) 0.044(5)
C11G 0.115(7) 0.123(7) 0.126(8) 0.000(6) 0.014(6) 0.072(6)
C12G 0.103(7) 0.118(7) 0.111(7) -0.012(6) 0.008(6) 0.050(6)
C13G 0.107(7) 0.117(7) 0.103(7) 0.003(6) 0.013(6) 0.056(6)
C14G 0.122(8) 0.108(7) 0.138(8) 0.005(6) -0.004(7) 0.057(6)
C15G 0.115(7) 0.114(7) 0.122(7) 0.001(6) 0.016(6) 0.061(6)
C16G 0.156(9) 0.148(9) 0.152(9) -0.012(7) 0.008(7) 0.074(7)
C17G 0.161(9) 0.161(9) 0.133(9) 0.007(7) 0.016(7) 0.082(7)
C18G 0.164(10) 0.165(10) 0.174(10) 0.011(8) 0.024(8) 0.077(8)
C19G 0.142(8) 0.132(8) 0.155(9) 0.006(7) 0.035(7) 0.078(7)
O1H 0.105(5) 0.106(5) 0.070(4) -0.010(4) -0.003(4) 0.058(4)
O2H 0.126(7) 0.144(7) 0.068(4) -0.015(4) -0.004(4) 0.057(6)
C1H 0.094(6) 0.082(5) 0.076(6) -0.010(5) 0.023(5) 0.045(5)
C2H 0.106(7) 0.100(7) 0.101(7) -0.022(6) 0.007(6) 0.044(6)
C3H 0.138(8) 0.120(7) 0.101(7) -0.026(6) -0.005(6) 0.067(6)
C4H 0.128(8) 0.141(8) 0.132(8) -0.022(7) 0.023(7) 0.071(7)
C5H 0.111(7) 0.107(7) 0.104(7) -0.018(6) 0.010(6) 0.048(6)
C6H 0.105(6) 0.080(5) 0.092(6) -0.014(5) 0.000(5) 0.053(5)
C7H 0.104(7) 0.103(7) 0.104(7) -0.005(6) -0.006(6) 0.056(6)
O8H 0.116(5) 0.094(5) 0.081(4) -0.014(4) 0.005(4) 0.063(4)
O9H 0.181(9) 0.206(11) 0.138(8) -0.074(8) -0.061(7) 0.145(9)
C10H 0.138(8) 0.126(8) 0.146(9) -0.009(7) -0.021(7) 0.085(7)
C11H 0.127(8) 0.162(9) 0.150(9) 0.003(7) -0.010(7) 0.073(7)
C12H 0.179(10) 0.186(11) 0.185(11) -0.006(8) -0.017(8) 0.094(8)
C13H 0.168(10) 0.205(11) 0.185(11) 0.001(9) -0.022(8) 0.099(8)
C14H 0.180(10) 0.171(10) 0.191(11) 0.003(8) -0.021(8) 0.106(8)
C15H 0.182(11) 0.188(11) 0.197(11) 0.001(8) -0.011(8) 0.105(8)
C16H 0.231(13) 0.223(13) 0.226(13) -0.007(9) 0.005(9) 0.115(9)
C17H 0.240(14) 0.241(14) 0.235(14) -0.004(9) -0.003(9) 0.118(10)
C18H 0.317(19) 0.325(19) 0.32(2) -0.005(10) -0.005(10) 0.156(12)
C19H 0.207(12) 0.211(12) 0.208(12) -0.026(9) -0.002(9) 0.107(9)

loop_
_atom_type_symbol
_atom_type_description
_atom_type_scat_dispersion_real
_atom_type_scat_dispersion_imag
_atom_type_scat_source
C C 0.0033 0.0016 'International Tables Vol C Tables 4.2.6.8 and 6.1.1.4'
H H 0.0000 0.0000 'International Tables Vol C Tables 4.2.6.8 and 6.1.1.4'
Li Li -0.0003 0.0001 'International Tables Vol C Tables 4.2.6.8 and 6.1.1.4'
O O 0.0106 0.0060 'International Tables Vol C Tables 4.2.6.8 and 6.1.1.4'
Ti Ti 0.2776 0.4457 'International Tables Vol C Tables 4.2.6.8 and 6.1.1.4'

loop_
_geom_angle_atom_site_label_1
_geom_angle_atom_site_label_2
_geom_angle_atom_site_label_3
_geom_angle
_geom_angle_site_symmetry_1
_geom_angle_site_symmetry_3
O8D Li1 O8A 107.9(8) . .
O8D Li1 O1D 94.0(7) . .
O8A Li1 O1D 117.3(8) . .
O8D Li1 O1A 113.1(8) . .
O8A Li1 O1A 92.2(6) . .
O1D Li1 O1A 131.7(8) . .
O8D Li1 C7D 19.5(3) . .
O8A Li1 C7D 114.2(7) . .
O1D Li1 C7D 74.7(5) . .
O1A Li1 C7D 129.0(8) . .
O8B Li2 O8E 101.5(8) . .
O8B Li2 O1B 92.8(7) . .
O8E Li2 O1B 113.7(9) . .
O8B Li2 O1E 116.8(9) . .
O8E Li2 O1E 92.0(7) . .
O1B Li2 O1E 136.5(9) . .
O8B Li2 C7B 19.8(4) . .
O8E Li2 C7B 104.8(7) . .
O1B Li2 C7B 73.4(6) . .
O1E Li2 C7B 135.1(8) . .
O8B Li2 Ti1 123.0(7) . .
O8E Li2 Ti1 100.1(6) . .
O1B Li2 Ti1 30.6(3) . .
O1E Li2 Ti1 114.4(7) . .
C7B Li2 Ti1 103.3(5) . .
O8C Li3 O8F 106.3(9) . .
O8C Li3 O1C 93.3(7) . .
O8F Li3 O1C 113.9(8) . .
O8C Li3 O1F 114.9(8) . .
O8F Li3 O1F 92.3(7) . .
O1C Li3 O1F 134.8(9) . .
O8C Li3 C7C 19.1(3) . .
O8F Li3 C7C 108.5(7) . .
O1C Li3 C7C 75.0(5) . .
O1F Li3 C7C 132.6(8) . .
O8C Li3 Ti1 122.4(6) . .
O8F Li3 Ti1 100.3(6) . .
O1C Li3 Ti1 29.2(3) . .
O1F Li3 Ti1 114.0(7) . .
C7C Li3 Ti1 103.8(5) . .
O8C Li3 Ti2 99.5(6) . .
O8F Li3 Ti2 122.6(6) . .
O1C Li3 Ti2 114.7(7) . .
O1F Li3 Ti2 30.5(3) . .
C7C Li3 Ti2 112.0(5) . .
Ti1 Li3 Ti2 107.5(4) . .
O2A Ti1 O2C 93.6(3) . .
O2A Ti1 O2B 92.9(4) . .
O2C Ti1 O2B 94.4(3) . .
O2A Ti1 O1C 101.7(3) . .
O2C Ti1 O1C 79.5(3) . .
O2B Ti1 O1C 164.5(3) . .
O2A Ti1 O1A 79.9(3) . .
O2C Ti1 O1A 164.6(3) . .
O2B Ti1 O1A 99.8(3) . .
O1C Ti1 O1A 88.1(2) . .
O2A Ti1 O1B 163.6(3) . .
O2C Ti1 O1B 101.5(3) . .
O2B Ti1 O1B 79.4(3) . .
O1C Ti1 O1B 87.7(3) . .
O1A Ti1 O1B 87.1(2) . .
O2A Ti1 Li3 94.1(4) . .
O2C Ti1 Li3 107.7(3) . .
O2B Ti1 Li3 156.3(3) . .
O1C Ti1 Li3 28.8(3) . .
O1A Ti1 Li3 59.4(3) . .
O1B Ti1 Li3 87.7(3) . .
O2A Ti1 Li2 156.2(4) . .
O2C Ti1 Li2 94.7(4) . .
O2B Ti1 Li2 108.6(4) . .
O1C Ti1 Li2 58.2(3) . .
O1A Ti1 Li2 86.4(3) . .
O1B Ti1 Li2 29.5(3) . .
Li3 Ti1 Li2 62.1(4) . .
O2E Ti2 O2D 92.3(3) . .
O2E Ti2 O2F 91.4(3) . .
O2D Ti2 O2F 93.1(4) . .
O2E Ti2 O1E 79.9(3) . .
O2D Ti2 O1E 102.6(3) . .
O2F Ti2 O1E 162.3(3) . .
O2E Ti2 O1F 104.0(3) . .
O2D Ti2 O1F 162.1(3) . .
O2F Ti2 O1F 79.3(3) . .
O1E Ti2 O1F 87.8(2) . .
O2E Ti2 O1D 161.8(3) . .
O2D Ti2 O1D 79.4(3) . .
O2F Ti2 O1D 105.0(3) . .
O1E Ti2 O1D 86.1(3) . .
O1F Ti2 O1D 87.0(2) . .
O2E Ti2 C2E 24.8(3) . .
O2D Ti2 C2E 93.7(3) . .
O2F Ti2 C2E 116.0(3) . .
O1E Ti2 C2E 55.5(3) . .
O1F Ti2 C2E 104.2(3) . .
O1D Ti2 C2E 138.7(3) . .
O2E Ti2 Li3 95.6(3) . .
O2D Ti2 Li3 157.0(4) . .
O2F Ti2 Li3 108.1(3) . .
O1E Ti2 Li3 58.0(3) . .
O1F Ti2 Li3 29.8(3) . .
O1D Ti2 Li3 86.7(3) . .
C2E Ti2 Li3 84.8(4) . .
C1A O1A Ti1 113.3(5) . .
C1A O1A Li1 122.4(6) . .
Ti1 O1A Li1 122.3(5) . .
C2A O2A Ti1 118.1(6) . .
O1A C1A C2A 113.8(8) . .
O1A C1A C6A 125.8(7) . .
C2A C1A C6A 120.4(8) . .
O2A C2A C3A 126.5(9) . .
O2A C2A C1A 114.6(8) . .
C3A C2A C1A 118.9(10) . .
C4A C3A C2A 124.3(11) . .
C4A C3A H3A 117.8 . .
C2A C3A H3A 117.8 . .
C3A C4A C5A 120.2(11) . .
C3A C4A H4A 119.9 . .
C5A C4A H4A 119.9 . .
C4A C5A C6A 118.3(10) . .
C4A C5A H5A 120.9 . .
C6A C5A H5A 120.9 . .
C1A C6A C5A 117.9(9) . .
C1A C6A C7A 124.3(8) . .
C5A C6A C7A 117.8(9) . .
O8A C7A O9A 122.6(8) . .
O8A C7A C6A 124.2(9) . .
O9A C7A C6A 113.2(8) . .
C7A O8A Li1 129.1(7) . .
C7A O9A C10A 120.1(7) . .
O9A C10A C11A 106.8(7) . .
O9A C10A C15A 108.3(8) . .
C11A C10A C15A 116.5(6) . .
O9A C10A H10A 108.3 . .
C11A C10A H10A 108.3 . .
C15A C10A H10A 108.3 . .
C10A C11A C19A 112.6(8) . .
C10A C11A C12A 110.8(6) . .
C19A C11A C12A 112.6(8) . .
C10A C11A H11A 106.8 . .
C19A C11A H11A 106.8 . .
C12A C11A H11A 106.8 . .
C16A C12A C13A 87.0(6) . .
C16A C12A C11A 105.9(7) . .
C13A C12A C11A 115.0(7) . .
C16A C12A H12A 115.1 . .
C13A C12A H12A 115.1 . .
C11A C12A H12A 115.1 . .
C12A C13A C17A 121.4(8) . .
C12A C13A C14A 86.2(6) . .
C17A C13A C14A 119.3(8) . .
C12A C13A C18A 111.0(8) . .
C17A C13A C18A 107.9(8) . .
C14A C13A C18A 109.5(8) . .
C16A C14A C13A 86.4(7) . .
C16A C14A C15A 108.1(8) . .
C13A C14A C15A 110.6(7) . .
C16A C14A H14A 116.0 . .
C13A C14A H14A 116.0 . .
C15A C14A H14A 116.0 . .
C10A C15A C14A 112.7(7) . .
C10A C15A H15A 109.1 . .
C14A C15A H15A 109.1 . .
C10A C15A H15B 109.1 . .
C14A C15A H15B 109.1 . .
H15A C15A H15B 107.8 . .
C14A C16A C12A 88.7(7) . .
C14A C16A H16A 113.9 . .
C12A C16A H16A 113.9 . .
C14A C16A H16B 113.9 . .
C12A C16A H16B 113.9 . .
H16A C16A H16B 111.1 . .
C13A C17A H17A 109.5 . .
C13A C17A H17B 109.5 . .
H17A C17A H17B 109.5 . .
C13A C17A H17C 109.5 . .
H17A C17A H17C 109.5 . .
H17B C17A H17C 109.5 . .
C13A C18A H18A 109.5 . .
C13A C18A H18B 109.5 . .
H18A C18A H18B 109.5 . .
C13A C18A H18C 109.5 . .
H18A C18A H18C 109.5 . .
H18B C18A H18C 109.5 . .
C11A C19A H19A 109.5 . .
C11A C19A H19B 109.5 . .
H19A C19A H19B 109.5 . .
C11A C19A H19C 109.5 . .
H19A C19A H19C 109.5 . .
H19B C19A H19C 109.5 . .
C1B O1B Li2 122.5(8) . .
C1B O1B Ti1 113.1(6) . .
Li2 O1B Ti1 119.9(6) . .
C2B O2B Ti1 113.8(7) . .
O1B C1B C2B 113.9(10) . .
O1B C1B C6B 124.4(10) . .
C2B C1B C6B 121.6(11) . .
O2B C2B C1B 116.7(10) . .
O2B C2B C3B 121.4(11) . .
C1B C2B C3B 121.8(11) . .
C4B C3B C2B 115.0(13) . .
C4B C3B H3B 122.5 . .
C2B C3B H3B 122.5 . .
C5B C4B C3B 125.3(14) . .
C5B C4B H4B 117.4 . .
C3B C4B H4B 117.4 . .
C4B C5B C6B 121.8(13) . .
C4B C5B H5B 119.1 . .
C6B C5B H5B 119.1 . .
C1B C6B C7B 122.3(11) . .
C1B C6B C5B 114.3(11) . .
C7B C6B C5B 123.3(11) . .
O8B C7B O9B 122.4(11) . .
O8B C7B C6B 128.4(10) . .
O9B C7B C6B 109.2(11) . .
O8B C7B Li2 33.2(6) . .
O9B C7B Li2 155.4(10) . .
C6B C7B Li2 95.4(8) . .
C7B O8B Li2 127.0(9) . .
C7B O9B C10B 117.1(9) . .
O9B C10B C11B 106.9(9) . .
O9B C10B C15B 102.1(9) . .
C11B C10B C15B 117.0(7) . .
O9B C10B H10B 110.1 . .
C11B C10B H10B 110.1 . .
C15B C10B H10B 110.1 . .
C10B C11B C19B 111.3(9) . .
C10B C11B C12B 110.4(7) . .
C19B C11B C12B 111.3(8) . .
C10B C11B H11B 107.9 . .
C19B C11B H11B 107.9 . .
C12B C11B H11B 107.9 . .
C16B C12B C13B 87.4(7) . .
C16B C12B C11B 105.7(9) . .
C13B C12B C11B 113.1(8) . .
C16B C12B H12B 115.7 . .
C13B C12B H12B 115.7 . .
C11B C12B H12B 115.7 . .
C12B C13B C17B 121.7(10) . .
C12B C13B C14B 86.2(7) . .
C17B C13B C14B 119.5(10) . .
C12B C13B C18B 109.5(9) . .
C17B C13B C18B 108.2(9) . .
C14B C13B C18B 110.1(9) . .
C16B C14B C13B 87.1(7) . .
C16B C14B C15B 109.2(9) . .
C13B C14B C15B 109.5(8) . .
C16B C14B H14B 115.8 . .
C13B C14B H14B 115.8 . .
C15B C14B H14B 115.8 . .
C10B C15B C14B 112.1(7) . .
C10B C15B H15C 109.2 . .
C14B C15B H15C 109.2 . .
C10B C15B H15D 109.2 . .
C14B C15B H15D 109.2 . .
H15C C15B H15D 107.9 . .
C14B C16B C12B 88.8(8) . .
C14B C16B H16C 113.8 . .
C12B C16B H16C 113.8 . .
C14B C16B H16D 113.8 . .
C12B C16B H16D 113.8 . .
H16C C16B H16D 111.1 . .
C13B C17B H17D 109.5 . .
C13B C17B H17E 109.5 . .
H17D C17B H17E 109.5 . .
C13B C17B H17F 109.5 . .
H17D C17B H17F 109.5 . .
H17E C17B H17F 109.5 . .
C13B C18B H18D 109.5 . .
C13B C18B H18E 109.5 . .
H18D C18B H18E 109.5 . .
C13B C18B H18F 109.5 . .
H18D C18B H18F 109.5 . .
H18E C18B H18F 109.5 . .
C11B C19B H19D 109.5 . .
C11B C19B H19E 109.5 . .
H19D C19B H19E 109.5 . .
C11B C19B H19F 109.5 . .
H19D C19B H19F 109.5 . .
H19E C19B H19F 109.5 . .
C1C O1C Li3 120.7(7) . .
C1C O1C Ti1 114.9(6) . .
Li3 O1C Ti1 122.0(5) . .
C2C O2C Ti1 117.0(6) . .
O1C C1C C6C 126.7(8) . .
O1C C1C C2C 115.2(9) . .
C6C C1C C2C 118.0(9) . .
C3C C2C O2C 122.6(11) . .
C3C C2C C1C 124.6(12) . .
O2C C2C C1C 112.8(9) . .
C2C C3C C4C 119.9(12) . .
C2C C3C H3C 120.1 . .
C4C C3C H3C 120.1 . .
C3C C4C C5C 119.9(11) . .
C3C C4C H4C 120.0 . .
C5C C4C H4C 120.0 . .
C4C C5C C6C 121.2(12) . .
C4C C5C H5C 119.4 . .
C6C C5C H5C 119.4 . .
C1C C6C C7C 122.7(9) . .
C1C C6C C5C 116.2(10) . .
C7C C6C C5C 121.0(10) . .
O8C C7C O9C 123.6(10) . .
O8C C7C C6C 125.0(11) . .
O9C C7C C6C 111.3(9) . .
O8C C7C Li3 31.7(6) . .
O9C C7C Li3 154.7(8) . .
C6C C7C Li3 93.8(7) . .
C7C O8C Li3 129.2(9) . .
C7C O9C C10C 114.0(8) . .
C11C C10C C15C 117.7(8) . .
C11C C10C O9C 102.9(11) . .
C15C C10C O9C 103.9(10) . .
C11C C10C H10C 110.6 . .
C15C C10C H10C 110.6 . .
O9C C10C H10C 110.6 . .
C10C C11C C19C 112.0(10) . .
C10C C11C C12C 110.2(8) . .
C19C C11C C12C 113.7(10) . .
C10C C11C H11C 106.8 . .
C19C C11C H11C 106.8 . .
C12C C11C H11C 106.8 . .
C16C C12C C13C 86.7(8) . .
C16C C12C C11C 104.2(10) . .
C13C C12C C11C 115.4(9) . .
C16C C12C H12C 115.5 . .
C13C C12C H12C 115.5 . .
C11C C12C H12C 115.5 . .
C12C C13C C17C 119.8(10) . .
C12C C13C C14C 86.4(7) . .
C17C C13C C14C 117.7(10) . .
C12C C13C C18C 111.8(10) . .
C17C C13C C18C 107.3(10) . .
C14C C13C C18C 112.8(9) . .
C16C C14C C13C 86.7(8) . .
C16C C14C C15C 108.2(9) . .
C13C C14C C15C 110.1(8) . .
C16C C14C H14C 116.0 . .
C13C C14C H14C 116.0 . .
C15C C14C H14C 116.0 . .
C10C C15C C14C 111.6(8) . .
C10C C15C H15E 109.3 . .
C14C C15C H15E 109.3 . .
C10C C15C H15F 109.3 . .
C14C C15C H15F 109.3 . .
H15E C15C H15F 108.0 . .
C14C C16C C12C 89.2(8) . .
C14C C16C H16E 113.8 . .
C12C C16C H16E 113.8 . .
C14C C16C H16F 113.8 . .
C12C C16C H16F 113.8 . .
H16E C16C H16F 111.0 . .
C13C C17C H17G 109.5 . .
C13C C17C H17H 109.5 . .
H17G C17C H17H 109.5 . .
C13C C17C H17I 109.5 . .
H17G C17C H17I 109.5 . .
H17H C17C H17I 109.5 . .
C13C C18C H18G 109.5 . .
C13C C18C H18H 109.5 . .
H18G C18C H18H 109.5 . .
C13C C18C H18I 109.5 . .
H18G C18C H18I 109.5 . .
H18H C18C H18I 109.5 . .
C11C C19C H19G 109.5 . .
C11C C19C H19H 109.5 . .
H19G C19C H19H 109.5 . .
C11C C19C H19I 109.5 . .
H19G C19C H19I 109.5 . .
H19H C19C H19I 109.5 . .
C1D O1D Li1 122.6(8) . .
C1D O1D Ti2 113.3(6) . .
Li1 O1D Ti2 122.2(6) . .
C2D O2D Ti2 118.7(6) . .
O1D C1D C6D 125.7(9) . .
O1D C1D C2D 115.1(9) . .
C6D C1D C2D 119.1(9) . .
O2D C2D C3D 125.2(10) . .
O2D C2D C1D 113.5(8) . .
C3D C2D C1D 121.3(11) . .
C2D C3D C4D 118.7(12) . .
C2D C3D H3D 120.7 . .
C4D C3D H3D 120.7 . .
C5D C4D C3D 123.3(12) . .
C5D C4D H4D 118.3 . .
C3D C4D H4D 118.3 . .
C4D C5D C6D 120.8(12) . .
C4D C5D H5D 119.6 . .
C6D C5D H5D 119.6 . .
C1D C6D C5D 116.7(10) . .
C1D C6D C7D 120.0(9) . .
C5D C6D C7D 123.3(10) . .
O8D C7D O9D 121.8(9) . .
O8D C7D C6D 127.8(10) . .
O9D C7D C6D 110.4(9) . .
O8D C7D Li1 32.3(6) . .
O9D C7D Li1 154.0(8) . .
C6D C7D Li1 95.5(7) . .
C7D O8D Li1 128.2(8) . .
C7D O9D C10D 120.7(8) . .
O9D C10D C11D 110.3(10) . .
O9D C10D C15D 110.6(9) . .
C11D C10D C15D 116.8(7) . .
O9D C10D H10D 106.1 . .
C11D C10D H10D 106.1 . .
C15D C10D H10D 106.1 . .
C10D C11D C19D 110.8(10) . .
C10D C11D C12D 110.6(7) . .
C19D C11D C12D 111.2(9) . .
C10D C11D H11D 108.1 . .
C19D C11D H11D 108.1 . .
C12D C11D H11D 108.1 . .
C16D C12D C13D 86.9(8) . .
C16D C12D C11D 106.3(9) . .
C13D C12D C11D 113.9(8) . .
C16D C12D H12D 115.4 . .
C13D C12D H12D 115.4 . .
C11D C12D H12D 115.4 . .
C12D C13D C14D 87.0(7) . .
C12D C13D C17D 119.6(10) . .
C14D C13D C17D 119.9(10) . .
C12D C13D C18D 111.3(9) . .
C14D C13D C18D 110.0(9) . .
C17D C13D C18D 107.7(9) . .
C16D C14D C13D 86.3(7) . .
C16D C14D C15D 106.3(9) . .
C13D C14D C15D 111.1(8) . .
C16D C14D H14D 116.4 . .
C13D C14D H14D 116.4 . .
C15D C14D H14D 116.4 . .
C10D C15D C14D 112.6(7) . .
C10D C15D H15G 109.1 . .
C14D C15D H15G 109.1 . .
C10D C15D H15H 109.1 . .
C14D C15D H15H 109.1 . .
H15G C15D H15H 107.8 . .
C14D C16D C12D 89.0(8) . .
C14D C16D H16G 113.8 . .
C12D C16D H16G 113.8 . .
C14D C16D H16H 113.8 . .
C12D C16D H16H 113.8 . .
H16G C16D H16H 111.0 . .
C13D C17D H17J 109.5 . .
C13D C17D H17K 109.5 . .
H17J C17D H17K 109.5 . .
C13D C17D H17L 109.5 . .
H17J C17D H17L 109.5 . .
H17K C17D H17L 109.5 . .
C13D C18D H18J 109.5 . .
C13D C18D H18K 109.5 . .
H18J C18D H18K 109.5 . .
C13D C18D H18L 109.5 . .
H18J C18D H18L 109.5 . .
H18K C18D H18L 109.5 . .
C11D C19D H19J 109.5 . .
C11D C19D H19K 109.5 . .
H19J C19D H19K 109.5 . .
C11D C19D H19L 109.5 . .
H19J C19D H19L 109.5 . .
H19K C19D H19L 109.5 . .
C1E O1E Li2 123.6(8) . .
C1E O1E Ti2 112.6(6) . .
Li2 O1E Ti2 120.9(5) . .
C2E O2E Ti2 116.4(7) . .
O1E C1E C2E 112.5(10) . .
O1E C1E C6E 124.4(10) . .
C2E C1E C6E 123.1(10) . .
O2E C2E C1E 117.8(10) . .
O2E C2E C3E 125.5(12) . .
C1E C2E C3E 116.7(12) . .
O2E C2E Ti2 38.8(5) . .
C1E C2E Ti2 79.3(6) . .
C3E C2E Ti2 162.7(10) . .
C4E C3E C2E 118.1(14) . .
C4E C3E H3E 120.9 . .
C2E C3E H3E 120.9 . .
C5E C4E C3E 124.8(16) . .
C5E C4E H4E 117.6 . .
C3E C4E H4E 117.6 . .
C4E C5E C6E 124.1(15) . .
C4E C5E H5E 118.0 . .
C6E C5E H5E 118.0 . .
C5E C6E C7E 125.8(12) . .
C5E C6E C1E 113.0(12) . .
C7E C6E C1E 121.0(10) . .
O8E C7E O9E 126.9(12) . .
O8E C7E C6E 126.6(11) . .
O9E C7E C6E 106.4(11) . .
C7E O8E Li2 129.6(9) . .
C7E O9E C10E 115.3(10) . .
O9E C10E C11E 109.5(10) . .
O9E C10E C15E 102.7(10) . .
C11E C10E C15E 117.2(7) . .
O9E C10E H10E 109.0 . .
C11E C10E H10E 109.0 . .
C15E C10E H10E 109.0 . .
C10E C11E C19E 113.8(9) . .
C10E C11E C12E 110.6(7) . .
C19E C11E C12E 112.2(9) . .
C10E C11E H11E 106.6 . .
C19E C11E H11E 106.6 . .
C12E C11E H11E 106.6 . .
C16E C12E C13E 86.8(8) . .
C16E C12E C11E 105.4(9) . .
C13E C12E C11E 114.2(8) . .
C16E C12E H12E 115.6 . .
C13E C12E H12E 115.6 . .
C11E C12E H12E 115.6 . .
C12E C13E C17E 121.3(10) . .
C12E C13E C14E 86.6(7) . .
C17E C13E C14E 118.9(11) . .
C12E C13E C18E 110.9(10) . .
C17E C13E C18E 108.6(10) . .
C14E C13E C18E 108.7(9) . .
C16E C14E C13E 86.5(8) . .
C16E C14E C15E 108.1(9) . .
C13E C14E C15E 110.5(9) . .
C16E C14E H14E 116.0 . .
C13E C14E H14E 116.0 . .
C15E C14E H14E 116.0 . .
C10E C15E C14E 112.2(8) . .
C10E C15E H15I 109.2 . .
C14E C15E H15I 109.2 . .
C10E C15E H15J 109.2 . .
C14E C15E H15J 109.2 . .
H15I C15E H15J 107.9 . .
C14E C16E C12E 89.1(8) . .
C14E C16E H16I 113.8 . .
C12E C16E H16I 113.8 . .
C14E C16E H16J 113.8 . .
C12E C16E H16J 113.8 . .
H16I C16E H16J 111.0 . .
C13E C17E H17M 109.5 . .
C13E C17E H17N 109.5 . .
H17M C17E H17N 109.5 . .
C13E C17E H17O 109.5 . .
H17M C17E H17O 109.5 . .
H17N C17E H17O 109.5 . .
C13E C18E H18M 109.5 . .
C13E C18E H18N 109.5 . .
H18M C18E H18N 109.5 . .
C13E C18E H18O 109.5 . .
H18M C18E H18O 109.5 . .
H18N C18E H18O 109.5 . .
C11E C19E H19M 109.5 . .
C11E C19E H19N 109.5 . .
H19M C19E H19N 109.5 . .
C11E C19E H19O 109.5 . .
H19M C19E H19O 109.5 . .
H19N C19E H19O 109.5 . .
C1F O1F Li3 120.9(7) . .
C1F O1F Ti2 114.0(5) . .
Li3 O1F Ti2 119.7(5) . .
C2F O2F Ti2 117.0(6) . .
O1F C1F C6F 127.6(9) . .
O1F C1F C2F 114.3(9) . .
C6F C1F C2F 118.1(9) . .
O2F C2F C3F 124.2(10) . .
O2F C2F C1F 113.4(9) . .
C3F C2F C1F 122.5(11) . .
C4F C3F C2F 118.3(12) . .
C4F C3F H3F 120.9 . .
C2F C3F H3F 120.9 . .
C3F C4F C5F 123.1(12) . .
C3F C4F H4F 118.5 . .
C5F C4F H4F 118.5 . .
C6F C5F C4F 118.7(12) . .
C6F C5F H5F 120.7 . .
C4F C5F H5F 120.7 . .
C1F C6F C5F 119.4(11) . .
C1F C6F C7F 120.8(9) . .
C5F C6F C7F 119.7(10) . .
O8F C7F O9F 122.5(10) . .
O8F C7F C6F 125.1(9) . .
O9F C7F C6F 112.3(11) . .
C7F O8F Li3 128.7(8) . .
C7F O9F C10F 118.3(9) . .
O9F C10F C11F 105.5(9) . .
O9F C10F C15F 103.1(10) . .
C11F C10F C15F 116.8(7) . .
O9F C10F H10F 110.4 . .
C11F C10F H10F 110.4 . .
C15F C10F H10F 110.4 . .
C10F C11F C19F 112.2(10) . .
C10F C11F C12F 110.5(7) . .
C19F C11F C12F 113.7(10) . .
C10F C11F H11F 106.7 . .
C19F C11F H11F 106.7 . .
C12F C11F H11F 106.7 . .
C16F C12F C13F 86.9(7) . .
C16F C12F C11F 105.5(9) . .
C13F C12F C11F 114.9(8) . .
C16F C12F H12F 115.3 . .
C13F C12F H12F 115.3 . .
C11F C12F H12F 115.3 . .
C12F C13F C17F 120.7(9) . .
C12F C13F C14F 87.0(7) . .
C17F C13F C14F 118.6(10) . .
C12F C13F C18F 111.6(9) . .
C17F C13F C18F 109.0(9) . .
C14F C13F C18F 108.2(9) . .
C12F C13F C16F 46.4(5) . .
C17F C13F C16F 150.3(9) . .
C14F C13F C16F 46.0(4) . .
C18F C13F C16F 100.6(8) . .
C16F C14F C13F 85.9(7) . .
C16F C14F C15F 109.4(9) . .
C13F C14F C15F 107.9(8) . .
C16F C14F H14F 116.5 . .
C13F C14F H14F 116.5 . .
C15F C14F H14F 116.5 . .
C10F C15F C14F 112.5(7) . .
C10F C15F H15K 109.1 . .
C14F C15F H15K 109.1 . .
C10F C15F H15L 109.1 . .
C14F C15F H15L 109.1 . .
H15K C15F H15L 107.8 . .
C14F C16F C12F 89.3(7) . .
C14F C16F C13F 48.2(5) . .
C12F C16F C13F 46.7(5) . .
C14F C16F H16K 113.8 . .
C12F C16F H16K 113.8 . .
C13F C16F H16K 142.5 . .
C14F C16F H16L 113.8 . .
C12F C16F H16L 113.8 . .
C13F C16F H16L 106.4 . .
H16K C16F H16L 111.0 . .
C13F C17F H17P 109.5 . .
C13F C17F H17Q 109.5 . .
H17P C17F H17Q 109.5 . .
C13F C17F H17R 109.5 . .
H17P C17F H17R 109.5 . .
H17Q C17F H17R 109.5 . .
C13F C18F H18P 109.5 . .
C13F C18F H18Q 109.5 . .
H18P C18F H18Q 109.5 . .
C13F C18F H18R 109.5 . .
H18P C18F H18R 109.5 . .
H18Q C18F H18R 109.5 . .
C11F C19F H19P 109.5 . .
C11F C19F H19Q 109.5 . .
H19P C19F H19Q 109.5 . .
C11F C19F H19R 109.5 . .
H19P C19F H19R 109.5 . .
H19Q C19F H19R 109.5 . .
O8H Li5 O1G 117.7(9) . .
O8H Li5 O8G 105.2(9) . .
O1G Li5 O8G 91.8(7) . .
O8H Li5 O1H 91.1(7) . .
O1G Li5 O1H 136.7(10) . .
O8G Li5 O1H 112.1(9) . .
O8H Li5 Ti3 102.7(7) . .
O1G Li5 Ti3 31.5(4) . .
O8G Li5 Ti3 123.2(6) . .
O1H Li5 Ti3 115.8(7) . .
O8H Li5 Li5 99.4(9) . 3_665
O1G Li5 Li5 85.4(5) . 3_665
O8G Li5 Li5 153.4(7) . 3_665
O1H Li5 Li5 56.9(6) . 3_665
Ti3 Li5 Li5 59.0(2) . 3_665
O8H Li5 Li5 156.9(8) . 2_655
O1G Li5 Li5 54.8(6) . 2_655
O8G Li5 Li5 97.1(8) . 2_655
O1H Li5 Li5 85.8(5) . 2_655
Ti3 Li5 Li5 59.0(2) . 2_655
Li5 Li5 Li5 60.000(2) 3_665 2_655
O2G Ti3 O2G 93.4(3) 3_665 2_655
O2G Ti3 O2G 93.4(3) 3_665 .
O2G Ti3 O2G 93.4(3) 2_655 .
O2G Ti3 O1G 79.7(3) 3_665 3_665
O2G Ti3 O1G 102.7(3) 2_655 3_665
O2G Ti3 O1G 162.8(3) . 3_665
O2G Ti3 O1G 102.7(3) 3_665 .
O2G Ti3 O1G 162.8(3) 2_655 .
O2G Ti3 O1G 79.7(3) . .
O1G Ti3 O1G 86.3(3) 3_665 .
O2G Ti3 O1G 162.8(3) 3_665 2_655
O2G Ti3 O1G 79.7(3) 2_655 2_655
O2G Ti3 O1G 102.7(3) . 2_655
O1G Ti3 O1G 86.3(3) 3_665 2_655
O1G Ti3 O1G 86.3(3) . 2_655
O2G Ti3 Li5 108.2(4) 3_665 3_665
O2G Ti3 Li5 94.5(4) 2_655 3_665
O2G Ti3 Li5 156.5(4) . 3_665
O1G Ti3 Li5 29.1(3) 3_665 3_665
O1G Ti3 Li5 86.3(3) . 3_665
O1G Ti3 Li5 57.2(3) 2_655 3_665
O2G Ti3 Li5 94.5(4) 3_665 .
O2G Ti3 Li5 156.5(4) 2_655 .
O2G Ti3 Li5 108.2(4) . .
O1G Ti3 Li5 57.2(3) 3_665 .
O1G Ti3 Li5 29.1(3) . .
O1G Ti3 Li5 86.3(3) 2_655 .
Li5 Ti3 Li5 62.0(5) 3_665 .
O2G Ti3 Li5 156.5(4) 3_665 2_655
O2G Ti3 Li5 108.2(4) 2_655 2_655
O2G Ti3 Li5 94.5(4) . 2_655
O1G Ti3 Li5 86.3(3) 3_665 2_655
O1G Ti3 Li5 57.2(3) . 2_655
O1G Ti3 Li5 29.1(3) 2_655 2_655
Li5 Ti3 Li5 62.0(5) 3_665 2_655
Li5 Ti3 Li5 62.0(5) . 2_655
O2H Ti4 O2H 94.2(4) . 2_655
O2H Ti4 O2H 94.2(4) . 3_665
O2H Ti4 O2H 94.2(4) 2_655 3_665
O2H Ti4 O1H 79.1(3) . .
O2H Ti4 O1H 102.0(3) 2_655 .
O2H Ti4 O1H 162.8(4) 3_665 .
O2H Ti4 O1H 102.0(3) . 3_665
O2H Ti4 O1H 162.8(4) 2_655 3_665
O2H Ti4 O1H 79.1(3) 3_665 3_665
O1H Ti4 O1H 86.8(3) . 3_665
O2H Ti4 O1H 162.8(4) . 2_655
O2H Ti4 O1H 79.1(3) 2_655 2_655
O2H Ti4 O1H 102.0(3) 3_665 2_655
O1H Ti4 O1H 86.8(3) . 2_655
O1H Ti4 O1H 86.8(3) 3_665 2_655
C1G O1G Li5 123.8(8) . .
C1G O1G Ti3 112.8(6) . .
Li5 O1G Ti3 119.4(6) . .
C2G O2G Ti3 117.0(6) . .
O1G C1G C6G 124.5(9) . .
O1G C1G C2G 113.7(9) . .
C6G C1G C2G 121.7(10) . .
C3G C2G O2G 124.0(10) . .
C3G C2G C1G 120.5(11) . .
O2G C2G C1G 115.4(9) . .
C2G C3G C4G 120.3(11) . .
C2G C3G H3G 119.9 . .
C4G C3G H3G 119.9 . .
C5G C4G C3G 118.2(11) . .
C5G C4G H4G 120.9 . .
C3G C4G H4G 120.9 . .
C4G C5G C6G 124.8(11) . .
C4G C5G H5G 117.6 . .
C6G C5G H5G 117.6 . .
C1G C6G C7G 123.5(10) . .
C1G C6G C5G 114.4(10) . .
C7G C6G C5G 121.9(10) . .
O8G C7G O9G 119.4(9) . .
O8G C7G C6G 126.0(11) . .
O9G C7G C6G 114.5(9) . .
C7G O8G Li5 127.0(8) . .
C7G O9G C10G 119.9(7) . .
O9G C10G C11G 107.3(8) . .
O9G C10G C15G 106.0(8) . .
C11G C10G C15G 117.2(7) . .
O9G C10G H10G 108.7 . .
C11G C10G H10G 108.7 . .
C15G C10G H10G 108.7 . .
C10G C11G C19G 113.0(8) . .
C10G C11G C12G 110.0(7) . .
C19G C11G C12G 111.7(8) . .
C10G C11G H11G 107.3 . .
C19G C11G H11G 107.3 . .
C12G C11G H11G 107.3 . .
C16G C12G C13G 87.8(7) . .
C16G C12G C11G 105.9(8) . .
C13G C12G C11G 113.2(7) . .
C16G C12G H12G 115.5 . .
C13G C12G H12G 115.5 . .
C11G C12G H12G 115.5 . .
C12G C13G C17G 123.4(9) . .
C12G C13G C14G 86.1(6) . .
C17G C13G C14G 117.1(8) . .
C12G C13G C18G 110.8(8) . .
C17G C13G C18G 107.0(8) . .
C14G C13G C18G 111.1(8) . .
C16G C14G C13G 87.4(7) . .
C16G C14G C15G 107.8(9) . .
C13G C14G C15G 110.0(7) . .
C16G C14G H14G 116.0 . .
C13G C14G H14G 116.0 . .
C15G C14G H14G 116.0 . .
C10G C15G C14G 111.9(7) . .
C10G C15G H15M 109.2 . .
C14G C15G H15M 109.2 . .
C10G C15G H15N 109.2 . .
C14G C15G H15N 109.2 . .
H15M C15G H15N 107.9 . .
C14G C16G C12G 88.5(7) . .
C14G C16G H16M 113.9 . .
C12G C16G H16M 113.9 . .
C14G C16G H16N 113.9 . .
C12G C16G H16N 113.9 . .
H16M C16G H16N 111.1 . .
C13G C17G H17S 109.5 . .
C13G C17G H17T 109.5 . .
H17S C17G H17T 109.5 . .
C13G C17G H17U 109.5 . .
H17S C17G H17U 109.5 . .
H17T C17G H17U 109.5 . .
C13G C18G H18S 109.5 . .
C13G C18G H18T 109.5 . .
H18S C18G H18T 109.5 . .
C13G C18G H18U 109.5 . .
H18S C18G H18U 109.5 . .
H18T C18G H18U 109.5 . .
C11G C19G H19S 109.5 . .
C11G C19G H19T 109.5 . .
H19S C19G H19T 109.5 . .
C11G C19G H19U 109.5 . .
H19S C19G H19U 109.5 . .
H19T C19G H19U 109.5 . .
C1H O1H Li5 123.5(8) . .
C1H O1H Ti4 113.1(6) . .
Li5 O1H Ti4 120.4(6) . .
C2H O2H Ti4 116.7(7) . .
O1H C1H C2H 113.3(11) . .
O1H C1H C6H 126.5(9) . .
C2H C1H C6H 120.2(10) . .
O2H C2H C1H 116.6(11) . .
O2H C2H C3H 122.0(12) . .
C1H C2H C3H 121.3(13) . .
C4H C3H C2H 118.1(13) . .
C4H C3H H3H 121.0 . .
C2H C3H H3H 121.0 . .
C3H C4H C5H 120.9(14) . .
C3H C4H H4H 119.6 . .
C5H C4H H4H 119.6 . .
C6H C5H C4H 122.1(14) . .
C6H C5H H5H 118.9 . .
C4H C5H H5H 118.9 . .
C5H C6H C1H 117.4(11) . .
C5H C6H C7H 121.2(12) . .
C1H C6H C7H 121.3(10) . .
O8H C7H O9H 121.5(11) . .
O8H C7H C6H 124.8(11) . .
O9H C7H C6H 113.5(11) . .
C7H O8H Li5 130.6(9) . .
C7H O9H C10H 119.3(10) . .
C11H C10H O9H 107.8(14) . .
C11H C10H C15H 120.0(15) . .
O9H C10H C15H 104.7(13) . .
C11H C10H H10H 107.9 . .
O9H C10H H10H 107.9 . .
C15H C10H H10H 107.9 . .
C10H C11H C19H 114.9(16) . .
C10H C11H C12H 115.5(16) . .
C19H C11H C12H 107.4(16) . .
C10H C11H H11H 106.1 . .
C19H C11H H11H 106.1 . .
C12H C11H H11H 106.1 . .
C16H C12H C13H 85.6(19) . .
C16H C12H C11H 97.4(18) . .
C13H C12H C11H 108.5(18) . .
C16H C12H H12H 119.6 . .
C13H C12H H12H 119.6 . .
C11H C12H H12H 119.6 . .
C17H C13H C14H 113(2) . .
C17H C13H C12H 134(2) . .
C14H C13H C12H 89.3(19) . .
C17H C13H C18H 94(2) . .
C14H C13H C18H 116(2) . .
C12H C13H C18H 113(2) . .
C17H C13H C16H 152(2) . .
C14H C13H C16H 45.5(12) . .
C12H C13H C16H 47.1(13) . .
C18H C13H C16H 112(2) . .
C16H C14H C13H 88.7(19) . .
C16H C14H C15H 104.3(19) . .
C13H C14H C15H 111.7(19) . .
C16H C14H H14H 116.2 . .
C13H C14H H14H 116.2 . .
C15H C14H H14H 116.2 . .
C10H C15H C14H 107.3(16) . .
C10H C15H H15O 110.2 . .
C14H C15H H15O 110.2 . .
C10H C15H H15P 110.2 . .
C14H C15H H15P 110.2 . .
H15O C15H H15P 108.5 . .
C14H C16H C12H 90(2) . .
C14H C16H C13H 45.8(13) . .
C12H C16H C13H 47.3(13) . .
C14H C16H H16O 113.7 . .
C12H C16H H16O 113.7 . .
C13H C16H H16O 138.4 . .
C14H C16H H16P 113.7 . .
C12H C16H H16P 113.7 . .
C13H C16H H16P 110.6 . .
H16O C16H H16P 110.9 . .
C13H C17H H17V 109.5 . .
C13H C17H H17W 109.5 . .
H17V C17H H17W 109.5 . .
C13H C17H H17X 109.5 . .
H17V C17H H17X 109.5 . .
H17W C17H H17X 109.5 . .
C13H C18H H18V 109.5 . .
C13H C18H H18W 109.5 . .
H18V C18H H18W 109.5 . .
C13H C18H H18X 109.5 . .
H18V C18H H18X 109.5 . .
H18W C18H H18X 109.5 . .
C11H C19H H19V 109.5 . .
C11H C19H H19W 109.5 . .
H19V C19H H19W 109.5 . .
C11H C19H H19X 109.5 . .
H19V C19H H19X 109.5 . .
H19W C19H H19X 109.5 . .

loop_
_geom_bond_atom_site_label_1
_geom_bond_atom_site_label_2
_geom_bond_distance
_geom_bond_site_symmetry_2
Li1 O8D 1.879(19) .
Li1 O8A 1.941(15) .
Li1 O1D 1.956(15) .
Li1 O1A 2.017(14) .
Li1 C7D 2.764(19) .
Li2 O8B 1.909(18) .
Li2 O8E 1.947(17) .
Li2 O1B 1.959(17) .
Li2 O1E 1.995(18) .
Li2 C7B 2.79(2) .
Li2 Ti1 3.447(16) .
Li3 O8C 1.888(17) .
Li3 O8F 1.900(18) .
Li3 O1C 1.959(16) .
Li3 O1F 1.980(15) .
Li3 C7C 2.786(18) .
Li3 Ti1 3.449(16) .
Li3 Ti2 3.457(15) .
Ti1 O2A 1.870(7) .
Ti1 O2C 1.918(6) .
Ti1 O2B 1.942(7) .
Ti1 O1C 1.983(7) .
Ti1 O1A 2.014(6) .
Ti1 O1B 2.023(7) .
Ti2 O2E 1.889(7) .
Ti2 O2D 1.901(7) .
Ti2 O2F 1.938(8) .
Ti2 O1E 2.004(6) .
Ti2 O1F 2.019(5) .
Ti2 O1D 2.022(6) .
Ti2 C2E 2.698(12) .
O1A C1A 1.349(10) .
O2A C2A 1.348(12) .
C1A C2A 1.391(12) .
C1A C6A 1.400(12) .
C2A C3A 1.359(14) .
C3A C4A 1.304(15) .
C3A H3A 0.9400 .
C4A C5A 1.410(15) .
C4A H4A 0.9400 .
C5A C6A 1.446(13) .
C5A H5A 0.9400 .
C6A C7A 1.456(13) .
C7A O8A 1.236(10) .
C7A O9A 1.299(11) .
O9A C10A 1.449(11) .
C10A C11A 1.518(8) .
C10A C15A 1.526(9) .
C10A H10A 0.9900 .
C11A C19A 1.550(10) .
C11A C12A 1.559(9) .
C11A H11A 0.9900 .
C12A C16A 1.478(10) .
C12A C13A 1.485(9) .
C12A H12A 0.9900 .
C13A C17A 1.512(10) .
C13A C14A 1.520(9) .
C13A C18A 1.567(10) .
C14A C16A 1.460(10) .
C14A C15A 1.542(9) .
C14A H14A 0.9900 .
C15A H15A 0.9800 .
C15A H15B 0.9800 .
C16A H16A 0.9800 .
C16A H16B 0.9800 .
C17A H17A 0.9700 .
C17A H17B 0.9700 .
C17A H17C 0.9700 .
C18A H18A 0.9700 .
C18A H18B 0.9700 .
C18A H18C 0.9700 .
C19A H19A 0.9700 .
C19A H19B 0.9700 .
C19A H19C 0.9700 .
O1B C1B 1.338(12) .
O2B C2B 1.348(12) .
C1B C2B 1.388(15) .
C1B C6B 1.400(15) .
C2B C3B 1.397(17) .
C3B C4B 1.389(19) .
C3B H3B 0.9400 .
C4B C5B 1.286(17) .
C4B H4B 0.9400 .
C5B C6B 1.455(16) .
C5B H5B 0.9400 .
C6B C7B 1.417(16) .
C7B O8B 1.185(13) .
C7B O9B 1.363(13) .
O9B C10B 1.513(15) .
C10B C11B 1.521(9) .
C10B C15B 1.522(9) .
C10B H10B 0.9900 .
C11B C19B 1.550(10) .
C11B C12B 1.571(10) .
C11B H11B 0.9900 .
C12B C16B 1.479(10) .
C12B C13B 1.483(10) .
C12B H12B 0.9900 .
C13B C17B 1.512(11) .
C13B C14B 1.519(10) .
C13B C18B 1.568(11) .
C14B C16B 1.451(11) .
C14B C15B 1.536(9) .
C14B H14B 0.9900 .
C15B H15C 0.9800 .
C15B H15D 0.9800 .
C16B H16C 0.9800 .
C16B H16D 0.9800 .
C17B H17D 0.9700 .
C17B H17E 0.9700 .
C17B H17F 0.9700 .
C18B H18D 0.9700 .
C18B H18E 0.9700 .
C18B H18F 0.9700 .
C19B H19D 0.9700 .
C19B H19E 0.9700 .
C19B H19F 0.9700 .
O1C C1C 1.341(10) .
O2C C2C 1.377(13) .
C1C C6C 1.373(14) .
C1C C2C 1.389(14) .
C2C C3C 1.322(15) .
C3C C4C 1.326(16) .
C3C H3C 0.9400 .
C4C C5C 1.369(16) .
C4C H4C 0.9400 .
C5C C6C 1.454(14) .
C5C H5C 0.9400 .
C6C C7C 1.447(15) .
C7C O8C 1.178(11) .
C7C O9C 1.355(13) .
O9C C10C 1.543(17) .
C10C C11C 1.513(9) .
C10C C15C 1.521(9) .
C10C H10C 0.9900 .
C11C C19C 1.551(10) .
C11C C12C 1.563(10) .
C11C H11C 0.9900 .
C12C C16C 1.482(11) .
C12C C13C 1.491(10) .
C12C H12C 0.9900 .
C13C C17C 1.518(11) .
C13C C14C 1.519(10) .
C13C C18C 1.556(11) .
C14C C16C 1.452(11) .
C14C C15C 1.549(10) .
C14C H14C 0.9900 .
C15C H15E 0.9800 .
C15C H15F 0.9800 .
C16C H16E 0.9800 .
C16C H16F 0.9800 .
C17C H17G 0.9700 .
C17C H17H 0.9700 .
C17C H17I 0.9700 .
C18C H18G 0.9700 .
C18C H18H 0.9700 .
C18C H18I 0.9700 .
C19C H19G 0.9700 .
C19C H19H 0.9700 .
C19C H19I 0.9700 .
O1D C1D 1.324(11) .
O2D C2D 1.316(12) .
C1D C6D 1.420(14) .
C1D C2D 1.421(14) .
C2D C3D 1.352(14) .
C3D C4D 1.401(17) .
C3D H3D 0.9400 .
C4D C5D 1.300(16) .
C4D H4D 0.9400 .
C5D C6D 1.452(15) .
C5D H5D 0.9400 .
C6D C7D 1.476(14) .
C7D O8D 1.175(11) .
C7D O9D 1.378(12) .
O9D C10D 1.402(13) .
C10D C11D 1.515(9) .
C10D C15D 1.526(9) .
C10D H10D 0.9900 .
C11D C19D 1.556(11) .
C11D C12D 1.565(10) .
C11D H11D 0.9900 .
C12D C16D 1.478(11) .
C12D C13D 1.482(10) .
C12D H12D 0.9900 .
C13D C14D 1.513(10) .
C13D C17D 1.515(11) .
C13D C18D 1.564(11) .
C14D C16D 1.464(11) .
C14D C15D 1.547(9) .
C14D H14D 0.9900 .
C15D H15G 0.9800 .
C15D H15H 0.9800 .
C16D H16G 0.9800 .
C16D H16H 0.9800 .
C17D H17J 0.9700 .
C17D H17K 0.9700 .
C17D H17L 0.9700 .
C18D H18J 0.9700 .
C18D H18K 0.9700 .
C18D H18L 0.9700 .
C19D H19J 0.9700 .
C19D H19K 0.9700 .
C19D H19L 0.9700 .
O1E C1E 1.331(11) .
O2E C2E 1.262(13) .
C1E C2E 1.402(15) .
C1E C6E 1.485(15) .
C2E C3E 1.438(18) .
C3E C4E 1.40(2) .
C3E H3E 0.9400 .
C4E C5E 1.26(2) .
C4E H4E 0.9400 .
C5E C6E 1.424(18) .
C5E H5E 0.9400 .
C6E C7E 1.470(17) .
C7E O8E 1.179(13) .
C7E O9E 1.327(14) .
O9E C10E 1.489(16) .
C10E C11E 1.518(9) .
C10E C15E 1.522(9) .
C10E H10E 0.9900 .
C11E C19E 1.535(10) .
C11E C12E 1.568(9) .
C11E H11E 0.9900 .
C12E C16E 1.482(11) .
C12E C13E 1.486(10) .
C12E H12E 0.9900 .
C13E C17E 1.511(11) .
C13E C14E 1.519(10) .
C13E C18E 1.562(11) .
C14E C16E 1.457(11) .
C14E C15E 1.537(10) .
C14E H14E 0.9900 .
C15E H15I 0.9800 .
C15E H15J 0.9800 .
C16E H16I 0.9800 .
C16E H16J 0.9800 .
C17E H17M 0.9700 .
C17E H17N 0.9700 .
C17E H17O 0.9700 .
C18E H18M 0.9700 .
C18E H18N 0.9700 .
C18E H18O 0.9700 .
C19E H19M 0.9700 .
C19E H19N 0.9700 .
C19E H19O 0.9700 .
O1F C1F 1.323(10) .
O2F C2F 1.323(12) .
C1F C6F 1.376(14) .
C1F C2F 1.455(14) .
C2F C3F 1.356(14) .
C3F C4F 1.330(17) .
C3F H3F 0.9400 .
C4F C5F 1.428(17) .
C4F H4F 0.9400 .
C5F C6F 1.407(15) .
C5F H5F 0.9400 .
C6F C7F 1.471(15) .
C7F O8F 1.213(12) .
C7F O9F 1.329(12) .
O9F C10F 1.485(15) .
C10F C11F 1.523(9) .
C10F C15F 1.523(9) .
C10F H10F 0.9900 .
C11F C19F 1.543(10) .
C11F C12F 1.567(10) .
C11F H11F 0.9900 .
C12F C16F 1.473(11) .
C12F C13F 1.479(10) .
C12F H12F 0.9900 .
C13F C17F 1.512(11) .
C13F C14F 1.517(10) .
C13F C18F 1.565(11) .
C13F C16F 2.031(13) .
C14F C16F 1.463(10) .
C14F C15F 1.550(10) .
C14F H14F 0.9900 .
C15F H15K 0.9800 .
C15F H15L 0.9800 .
C16F H16K 0.9800 .
C16F H16L 0.9800 .
C17F H17P 0.9700 .
C17F H17Q 0.9700 .
C17F H17R 0.9700 .
C18F H18P 0.9700 .
C18F H18Q 0.9700 .
C18F H18R 0.9700 .
C19F H19P 0.9700 .
C19F H19Q 0.9700 .
C19F H19R 0.9700 .
Li5 O8H 1.882(17) .
Li5 O1G 1.912(17) .
Li5 O8G 1.955(18) .
Li5 O1H 1.982(17) .
Li5 Ti3 3.420(17) .
Li5 Li5 3.52(3) 3_665
Li5 Li5 3.52(3) 2_655
Ti3 O2G 1.907(7) 3_665
Ti3 O2G 1.907(7) 2_655
Ti3 O2G 1.907(7) .
Ti3 O1G 2.048(7) 3_665
Ti3 O1G 2.048(7) .
Ti3 O1G 2.048(7) 2_655
Ti3 Li5 3.420(17) 3_665
Ti3 Li5 3.420(17) 2_655
Ti4 O2H 1.876(9) .
Ti4 O2H 1.876(9) 2_655
Ti4 O2H 1.876(9) 3_665
Ti4 O1H 2.046(7) .
Ti4 O1H 2.046(7) 3_665
Ti4 O1H 2.046(7) 2_655
O1G C1G 1.339(11) .
O2G C2G 1.328(13) .
C1G C6G 1.389(14) .
C1G C2G 1.429(14) .
C2G C3G 1.330(14) .
C3G C4G 1.435(18) .
C3G H3G 0.9400 .
C4G C5G 1.334(16) .
C4G H4G 0.9400 .
C5G C6G 1.437(15) .
C5G H5G 0.9400 .
C6G C7G 1.398(14) .
C7G O8G 1.219(11) .
C7G O9G 1.326(12) .
O9G C10G 1.501(12) .
C10G C11G 1.519(9) .
C10G C15G 1.526(9) .
C10G H10G 0.9900 .
C11G C19G 1.544(10) .
C11G C12G 1.567(9) .
C11G H11G 0.9900 .
C12G C16G 1.485(10) .
C12G C13G 1.488(10) .
C12G H12G 0.9900 .
C13G C17G 1.514(10) .
C13G C14G 1.521(9) .
C13G C18G 1.559(11) .
C14G C16G 1.460(10) .
C14G C15G 1.542(9) .
C14G H14G 0.9900 .
C15G H15M 0.9800 .
C15G H15N 0.9800 .
C16G H16M 0.9800 .
C16G H16N 0.9800 .
C17G H17S 0.9700 .
C17G H17T 0.9700 .
C17G H17U 0.9700 .
C18G H18S 0.9700 .
C18G H18T 0.9700 .
C18G H18U 0.9700 .
C19G H19S 0.9700 .
C19G H19T 0.9700 .
C19G H19U 0.9700 .
O1H C1H 1.328(11) .
O2H C2H 1.341(15) .
C1H C2H 1.373(16) .
C1H C6H 1.399(15) .
C2H C3H 1.401(17) .
C3H C4H 1.326(19) .
C3H H3H 0.9400 .
C4H C5H 1.408(18) .
C4H H4H 0.9400 .
C5H C6H 1.344(15) .
C5H H5H 0.9400 .
C6H C7H 1.438(16) .
C7H O8H 1.248(13) .
C7H O9H 1.343(15) .
O9H C10H 1.458(17) .
C10H C11H 1.41(2) .
C10H C15H 1.51(2) .
C10H H10H 0.9900 .
C11H C19H 1.48(3) .
C11H C12H 1.62(2) .
C11H H11H 0.9900 .
C12H C16H 1.49(3) .
C12H C13H 1.50(3) .
C12H H12H 0.9900 .
C13H C17H 1.40(3) .
C13H C14H 1.46(3) .
C13H C18H 1.61(4) .
C13H C16H 2.03(4) .
C14H C16H 1.45(3) .
C14H C15H 1.61(3) .
C14H H14H 0.9900 .
C15H H15O 0.9800 .
C15H H15P 0.9800 .
C16H H16O 0.9800 .
C16H H16P 0.9800 .
C17H H17V 0.9700 .
C17H H17W 0.9700 .
C17H H17X 0.9700 .
C18H H18V 0.9700 .
C18H H18W 0.9700 .
C18H H18X 0.9700 .
C19H H19V 0.9700 .
C19H H19W 0.9700 .
C19H H19X 0.9700 .

loop_
_geom_torsion_atom_site_label_1
_geom_torsion_atom_site_label_2
_geom_torsion_atom_site_label_3
_geom_torsion_atom_site_label_4
_geom_torsion
_geom_torsion_site_symmetry_1
_geom_torsion_site_symmetry_4
O8C Li3 Ti1 O2A -102.6(8) . .
O8F Li3 Ti1 O2A 14.3(6) . .
O1C Li3 Ti1 O2A -107.0(7) . .
O1F Li3 Ti1 O2A 111.5(7) . .
C7C Li3 Ti1 O2A -97.8(5) . .
Ti2 Li3 Ti1 O2A 143.4(4) . .
O8C Li3 Ti1 O2C -7.6(9) . .
O8F Li3 Ti1 O2C 109.3(6) . .
O1C Li3 Ti1 O2C -12.0(7) . .
O1F Li3 Ti1 O2C -153.5(6) . .
C7C Li3 Ti1 O2C -2.8(6) . .
Ti2 Li3 Ti1 O2C -121.5(4) . .
O8C Li3 Ti1 O2B 150.6(8) . .
O8F Li3 Ti1 O2B -92.5(10) . .
O1C Li3 Ti1 O2B 146.2(8) . .
O1F Li3 Ti1 O2B 4.7(14) . .
C7C Li3 Ti1 O2B 155.4(7) . .
Ti2 Li3 Ti1 O2B 36.6(11) . .
O8C Li3 Ti1 O1C 4.4(5) . .
O8F Li3 Ti1 O1C 121.3(9) . .
O1F Li3 Ti1 O1C -141.5(11) . .
C7C Li3 Ti1 O1C 9.2(4) . .
Ti2 Li3 Ti1 O1C -109.6(8) . .
O8C Li3 Ti1 O1A -178.3(9) . .
O8F Li3 Ti1 O1A -61.4(5) . .
O1C Li3 Ti1 O1A 177.3(8) . .
O1F Li3 Ti1 O1A 35.8(6) . .
C7C Li3 Ti1 O1A -173.5(6) . .
Ti2 Li3 Ti1 O1A 67.7(3) . .
O8C Li3 Ti1 O1B 93.7(8) . .
O8F Li3 Ti1 O1B -149.4(6) . .
O1C Li3 Ti1 O1B 89.4(6) . .
O1F Li3 Ti1 O1B -52.2(7) . .
C7C Li3 Ti1 O1B 98.5(5) . .
Ti2 Li3 Ti1 O1B -20.2(4) . .
O8C Li3 Ti1 Li2 78.3(8) . .
O8F Li3 Ti1 Li2 -164.7(7) . .
O1C Li3 Ti1 Li2 74.0(7) . .
O1F Li3 Ti1 Li2 -67.5(7) . .
C7C Li3 Ti1 Li2 83.2(5) . .
Ti2 Li3 Ti1 Li2 -35.6(4) . .
O8B Li2 Ti1 O2A 154.2(7) . .
O8E Li2 Ti1 O2A -94.9(10) . .
O1B Li2 Ti1 O2A 145.0(8) . .
O1E Li2 Ti1 O2A 2.0(13) . .
C7B Li2 Ti1 O2A 157.1(7) . .
O8B Li2 Ti1 O2C -95.8(8) . .
O8E Li2 Ti1 O2C 15.1(7) . .
O1B Li2 Ti1 O2C -105.0(7) . .
O1E Li2 Ti1 O2C 112.1(7) . .
C7B Li2 Ti1 O2C -92.8(5) . .
O8B Li2 Ti1 O2B 0.5(9) . .
O8E Li2 Ti1 O2B 111.4(6) . .
O1B Li2 Ti1 O2B -8.7(7) . .
O1E Li2 Ti1 O2B -151.7(6) . .
C7B Li2 Ti1 O2B 3.4(6) . .
O8B Li2 Ti1 O1C -170.4(10) . .
O8E Li2 Ti1 O1C -59.4(6) . .
O1B Li2 Ti1 O1C -179.5(8) . .
O1E Li2 Ti1 O1C 37.5(5) . .
C7B Li2 Ti1 O1C -167.4(6) . .
O8B Li2 Ti1 O1A 99.6(8) . .
O8E Li2 Ti1 O1A -149.5(6) . .
O1B Li2 Ti1 O1A 90.4(6) . .
O1E Li2 Ti1 O1A -52.6(6) . .
C7B Li2 Ti1 O1A 102.5(5) . .
O8B Li2 Ti1 O1B 9.2(5) . .
O8E Li2 Ti1 O1B 120.1(10) . .
O1E Li2 Ti1 O1B -143.0(11) . .
C7B Li2 Ti1 O1B 12.1(4) . .
O8B Li2 Ti1 Li3 156.6(10) . .
O8E Li2 Ti1 Li3 -92.4(7) . .
O1B Li2 Ti1 Li3 147.5(8) . .
O1E Li2 Ti1 Li3 4.5(6) . .
C7B Li2 Ti1 Li3 159.6(6) . .
O8C Li3 Ti2 O2E 15.2(6) . .
O8F Li3 Ti2 O2E -101.2(8) . .
O1C Li3 Ti2 O2E 113.4(7) . .
O1F Li3 Ti2 O2E -108.4(7) . .
C7C Li3 Ti2 O2E 30.4(6) . .
Ti1 Li3 Ti2 O2E 143.8(4) . .
O8C Li3 Ti2 O2D -94.3(11) . .
O8F Li3 Ti2 O2D 149.3(8) . .
O1C Li3 Ti2 O2D 3.8(14) . .
O1F Li3 Ti2 O2D 142.0(8) . .
C7C Li3 Ti2 O2D -79.1(11) . .
Ti1 Li3 Ti2 O2D 34.2(11) . .
O8C Li3 Ti2 O2F 108.6(6) . .
O8F Li3 Ti2 O2F -7.8(9) . .
O1C Li3 Ti2 O2F -153.2(6) . .
O1F Li3 Ti2 O2F -15.0(7) . .
C7C Li3 Ti2 O2F 123.8(5) . .
Ti1 Li3 Ti2 O2F -122.9(4) . .
O8C Li3 Ti2 O1E -59.2(5) . .
O8F Li3 Ti2 O1E -175.6(10) . .
O1C Li3 Ti2 O1E 39.0(6) . .
O1F Li3 Ti2 O1E 177.2(8) . .
C7C Li3 Ti2 O1E -44.0(5) . .
Ti1 Li3 Ti2 O1E 69.4(4) . .
O8C Li3 Ti2 O1F 123.7(10) . .
O8F Li3 Ti2 O1F 7.3(5) . .
O1C Li3 Ti2 O1F -138.2(11) . .
C7C Li3 Ti2 O1F 138.8(10) . .
Ti1 Li3 Ti2 O1F -107.8(8) . .
O8C Li3 Ti2 O1D -146.6(6) . .
O8F Li3 Ti2 O1D 97.0(8) . .
O1C Li3 Ti2 O1D -48.5(7) . .
O1F Li3 Ti2 O1D 89.7(6) . .
C7C Li3 Ti2 O1D -131.5(6) . .
Ti1 Li3 Ti2 O1D -18.1(4) . .
O8C Li3 Ti2 C2E -7.1(6) . .
O8F Li3 Ti2 C2E -123.5(9) . .
O1C Li3 Ti2 C2E 91.1(7) . .
O1F Li3 Ti2 C2E -130.7(7) . .
C7C Li3 Ti2 C2E 8.1(6) . .
Ti1 Li3 Ti2 C2E 121.4(4) . .
O2A Ti1 O1A C1A 5.6(6) . .
O2C Ti1 O1A C1A 71.3(12) . .
O2B Ti1 O1A C1A -85.7(6) . .
O1C Ti1 O1A C1A 107.8(5) . .
O1B Ti1 O1A C1A -164.4(6) . .
Li3 Ti1 O1A C1A 106.5(6) . .
Li2 Ti1 O1A C1A 166.0(6) . .
O2A Ti1 O1A Li1 169.9(7) . .
O2C Ti1 O1A Li1 -124.4(12) . .
O2B Ti1 O1A Li1 78.7(7) . .
O1C Ti1 O1A Li1 -87.8(7) . .
O1B Ti1 O1A Li1 -0.1(7) . .
Li3 Ti1 O1A Li1 -89.1(7) . .
Li2 Ti1 O1A Li1 -29.6(7) . .
O8D Li1 O1A C1A 98.4(9) . .
O8A Li1 O1A C1A -12.1(11) . .
O1D Li1 O1A C1A -142.7(10) . .
C7D Li1 O1A C1A 111.8(9) . .
O8D Li1 O1A Ti1 -64.5(9) . .
O8A Li1 O1A Ti1 -175.1(4) . .
O1D Li1 O1A Ti1 54.4(14) . .
C7D Li1 O1A Ti1 -51.1(11) . .
O2C Ti1 O2A C2A -170.8(7) . .
O2B Ti1 O2A C2A 94.6(7) . .
O1C Ti1 O2A C2A -90.8(7) . .
O1A Ti1 O2A C2A -4.8(7) . .
O1B Ti1 O2A C2A 33.1(16) . .
Li3 Ti1 O2A C2A -62.7(8) . .
Li2 Ti1 O2A C2A -60.5(12) . .
Ti1 O1A C1A C2A -5.4(9) . .
Li1 O1A C1A C2A -169.7(9) . .
Ti1 O1A C1A C6A 174.4(7) . .
Li1 O1A C1A C6A 10.1(13) . .
Ti1 O2A C2A C3A -174.7(9) . .
Ti1 O2A C2A C1A 3.3(11) . .
O1A C1A C2A O2A 1.6(12) . .
C6A C1A C2A O2A -178.2(8) . .
O1A C1A C2A C3A 179.8(9) . .
C6A C1A C2A C3A 0.0(14) . .
O2A C2A C3A C4A -179.9(11) . .
C1A C2A C3A C4A 2.2(18) . .
C2A C3A C4A C5A -2.4(19) . .
C3A C4A C5A C6A 0.5(17) . .
O1A C1A C6A C5A 178.5(8) . .
C2A C1A C6A C5A -1.7(13) . .
O1A C1A C6A C7A -4.5(14) . .
C2A C1A C6A C7A 175.3(9) . .
C4A C5A C6A C1A 1.4(14) . .
C4A C5A C6A C7A -175.7(9) . .
C1A C6A C7A O8A 5.5(15) . .
C5A C6A C7A O8A -177.5(9) . .
C1A C6A C7A O9A -173.8(9) . .
C5A C6A C7A O9A 3.1(12) . .
O9A C7A O8A Li1 166.1(10) . .
C6A C7A O8A Li1 -13.1(15) . .
O8D Li1 O8A C7A -100.8(10) . .
O1D Li1 O8A C7A 154.7(8) . .
O1A Li1 O8A C7A 14.4(12) . .
C7D Li1 O8A C7A -120.6(9) . .
O8A C7A O9A C10A -0.4(14) . .
C6A C7A O9A C10A 178.9(8) . .
C7A O9A C10A C11A -151.8(8) . .
C7A O9A C10A C15A 82.0(10) . .
O9A C10A C11A C19A 106.8(10) . .
C15A C10A C11A C19A -132.1(11) . .
O9A C10A C11A C12A -126.0(8) . .
C15A C10A C11A C12A -4.8(12) . .
C10A C11A C12A C16A 51.5(10) . .
C19A C11A C12A C16A 178.8(9) . .
C10A C11A C12A C13A -42.7(10) . .
C19A C11A C12A C13A 84.5(10) . .
C16A C12A C13A C17A -147.2(9) . .
C11A C12A C13A C17A -41.0(12) . .
C16A C12A C13A C14A -24.9(7) . .
C11A C12A C13A C14A 81.3(8) . .
C16A C12A C13A C18A 84.5(9) . .
C11A C12A C13A C18A -169.3(8) . .
C12A C13A C14A C16A 25.3(7) . .
C17A C13A C14A C16A 149.5(9) . .
C18A C13A C14A C16A -85.7(9) . .
C12A C13A C14A C15A -82.7(8) . .
C17A C13A C14A C15A 41.5(11) . .
C18A C13A C14A C15A 166.3(9) . .
O9A C10A C15A C14A 121.5(9) . .
C11A C10A C15A C14A 1.2(14) . .
C16A C14A C15A C10A -44.5(12) . .
C13A C14A C15A C10A 48.5(12) . .
C13A C14A C16A C12A -25.4(7) . .
C15A C14A C16A C12A 85.2(8) . .
C13A C12A C16A C14A 26.0(7) . .
C11A C12A C16A C14A -89.2(8) . .
O8B Li2 O1B C1B -17.8(11) . .
O8E Li2 O1B C1B 86.0(11) . .
O1E Li2 O1B C1B -152.7(11) . .
C7B Li2 O1B C1B -13.2(8) . .
Ti1 Li2 O1B C1B 154.5(10) . .
O8B Li2 O1B Ti1 -172.3(4) . .
O8E Li2 O1B Ti1 -68.5(10) . .
O1E Li2 O1B Ti1 52.8(14) . .
C7B Li2 O1B Ti1 -167.7(4) . .
O2A Ti1 O1B C1B 78.2(13) . .
O2C Ti1 O1B C1B -77.5(6) . .
O2B Ti1 O1B C1B 14.9(6) . .
O1C Ti1 O1B C1B -156.3(6) . .
O1A Ti1 O1B C1B 115.4(6) . .
Li3 Ti1 O1B C1B 174.9(6) . .
Li2 Ti1 O1B C1B -156.7(10) . .
O2A Ti1 O1B Li2 -125.1(12) . .
O2C Ti1 O1B Li2 79.2(7) . .
O2B Ti1 O1B Li2 171.6(7) . .
O1C Ti1 O1B Li2 0.4(7) . .
O1A Ti1 O1B Li2 -87.9(7) . .
Li3 Ti1 O1B Li2 -28.4(7) . .
O2A Ti1 O2B C2B 179.2(7) . .
O2C Ti1 O2B C2B 85.4(7) . .
O1C Ti1 O2B C2B 19.3(15) . .
O1A Ti1 O2B C2B -100.5(7) . .
O1B Ti1 O2B C2B -15.4(7) . .
Li3 Ti1 O2B C2B -73.8(12) . .
Li2 Ti1 O2B C2B -11.1(8) . .
Li2 O1B C1B C2B -167.7(9) . .
Ti1 O1B C1B C2B -11.6(10) . .
Li2 O1B C1B C6B 16.2(14) . .
Ti1 O1B C1B C6B 172.2(8) . .
Ti1 O2B C2B C1B 14.1(12) . .
Ti1 O2B C2B C3B -169.4(9) . .
O1B C1B C2B O2B -1.3(13) . .
C6B C1B C2B O2B 175.0(9) . .
O1B C1B C2B C3B -177.8(10) . .
C6B C1B C2B C3B -1.5(16) . .
O2B C2B C3B C4B -178.0(11) . .
C1B C2B C3B C4B -1.7(18) . .
C2B C3B C4B C5B 4(2) . .
C3B C4B C5B C6B -3(2) . .
O1B C1B C6B C7B -3.7(15) . .
C2B C1B C6B C7B -179.5(9) . .
O1B C1B C6B C5B 178.5(9) . .
C2B C1B C6B C5B 2.6(15) . .
C4B C5B C6B C1B -0.5(18) . .
C4B C5B C6B C7B -178.4(12) . .
C1B C6B C7B O8B -2.8(17) . .
C5B C6B C7B O8B 174.9(11) . .
C1B C6B C7B O9B 175.3(9) . .
C5B C6B C7B O9B -7.0(14) . .
C1B C6B C7B Li2 -5.7(11) . .
C5B C6B C7B Li2 172.0(10) . .
O8E Li2 C7B O8B 82.9(11) . .
O1B Li2 C7B O8B -166.3(13) . .
O1E Li2 C7B O8B -25.6(11) . .
Ti1 Li2 C7B O8B -172.7(12) . .
O8B Li2 C7B O9B -6.6(19) . .
O8E Li2 C7B O9B 76(2) . .
O1B Li2 C7B O9B -172.9(18) . .
O1E Li2 C7B O9B -32(2) . .
Ti1 Li2 C7B O9B -179(100) . .
O8B Li2 C7B C6B 175.8(13) . .
O8E Li2 C7B C6B -101.3(8) . .
O1B Li2 C7B C6B 9.5(7) . .
O1E Li2 C7B C6B 150.2(11) . .
Ti1 Li2 C7B C6B 3.1(7) . .
O9B C7B O8B Li2 176.7(9) . .
C6B C7B O8B Li2 -5.3(16) . .
O8E Li2 O8B C7B -101.7(10) . .
O1B Li2 O8B C7B 13.1(12) . .
O1E Li2 O8B C7B 160.0(9) . .
Ti1 Li2 O8B C7B 8.5(14) . .
O8B C7B O9B C10B -1.6(14) . .
C6B C7B O9B C10B -179.9(8) . .
Li2 C7B O9B C10B 3(2) . .
C7B O9B C10B C11B -86.7(10) . .
C7B O9B C10B C15B 150.0(9) . .
O9B C10B C11B C19B 115.4(11) . .
C15B C10B C11B C19B -131.0(13) . .
O9B C10B C11B C12B -120.4(9) . .
C15B C10B C11B C12B -6.8(15) . .
C10B C11B C12B C16B 52.4(12) . .
C19B C11B C12B C16B 176.6(10) . .
C10B C11B C12B C13B -41.6(12) . .
C19B C11B C12B C13B 82.6(12) . .
C16B C12B C13B C17B -146.3(12) . .
C11B C12B C13B C17B -40.3(14) . .
C16B C12B C13B C14B -23.7(7) . .
C11B C12B C13B C14B 82.3(8) . .
C16B C12B C13B C18B 86.2(11) . .
C11B C12B C13B C18B -167.8(10) . .
C12B C13B C14B C16B 24.2(8) . .
C17B C13B C14B C16B 148.7(11) . .
C18B C13B C14B C16B -85.2(11) . .
C12B C13B C14B C15B -85.2(9) . .
C17B C13B C14B C15B 39.3(13) . .
C18B C13B C14B C15B 165.4(11) . .
O9B C10B C15B C14B 119.2(10) . .
C11B C10B C15B C14B 2.9(17) . .
C16B C14B C15B C10B -45.6(14) . .
C13B C14B C15B C10B 48.2(14) . .
C13B C14B C16B C12B -24.2(8) . .
C15B C14B C16B C12B 85.5(9) . .
C13B C12B C16B C14B 24.8(8) . .
C11B C12B C16B C14B -88.5(9) . .
O8C Li3 O1C C1C -14.6(10) . .
O8F Li3 O1C C1C 94.8(10) . .
O1F Li3 O1C C1C -145.1(11) . .
C7C Li3 O1C C1C -9.0(8) . .
Ti1 Li3 O1C C1C 161.7(10) . .
Ti2 Li3 O1C C1C -116.7(7) . .
O8C Li3 O1C Ti1 -176.3(4) . .
O8F Li3 O1C Ti1 -66.9(10) . .
O1F Li3 O1C Ti1 53.2(14) . .
C7C Li3 O1C Ti1 -170.8(4) . .
Ti2 Li3 O1C Ti1 81.6(7) . .
O2A Ti1 O1C C1C -85.8(6) . .
O2C Ti1 O1C C1C 5.7(6) . .
O2B Ti1 O1C C1C 73.8(13) . .
O1A Ti1 O1C C1C -165.0(6) . .
O1B Ti1 O1C C1C 107.8(6) . .
Li3 Ti1 O1C C1C -162.7(10) . .
Li2 Ti1 O1C C1C 108.1(7) . .
O2A Ti1 O1C Li3 76.9(7) . .
O2C Ti1 O1C Li3 168.4(7) . .
O2B Ti1 O1C Li3 -123.5(12) . .
O1A Ti1 O1C Li3 -2.3(7) . .
O1B Ti1 O1C Li3 -89.5(7) . .
Li2 Ti1 O1C Li3 -89.2(7) . .
O2A Ti1 O2C C2C 94.9(7) . .
O2B Ti1 O2C C2C -171.9(7) . .
O1C Ti1 O2C C2C -6.3(7) . .
O1A Ti1 O2C C2C 30.9(15) . .
O1B Ti1 O2C C2C -91.8(7) . .
Li3 Ti1 O2C C2C -0.5(8) . .
Li2 Ti1 O2C C2C -62.7(7) . .
Li3 O1C C1C C6C 9.9(14) . .
Ti1 O1C C1C C6C 172.9(8) . .
Li3 O1C C1C C2C -167.2(9) . .
Ti1 O1C C1C C2C -4.2(10) . .
Ti1 O2C C2C C3C -175.7(9) . .
Ti1 O2C C2C C1C 5.9(11) . .
O1C C1C C2C C3C -179.2(10) . .
C6C C1C C2C C3C 3.4(16) . .
O1C C1C C2C O2C -0.9(13) . .
C6C C1C C2C O2C -178.3(9) . .
O2C C2C C3C C4C -177.8(11) . .
C1C C2C C3C C4C 0.3(19) . .
C2C C3C C4C C5C -4(2) . .
C3C C4C C5C C6C 4(2) . .
O1C C1C C6C C7C 0.0(16) . .
C2C C1C C6C C7C 177.0(9) . .
O1C C1C C6C C5C 180.0(9) . .
C2C C1C C6C C5C -3.0(15) . .
C4C C5C C6C C1C -0.7(17) . .
C4C C5C C6C C7C 179.3(11) . .
C1C C6C C7C O8C 0.1(17) . .
C5C C6C C7C O8C -179.9(11) . .
C1C C6C C7C O9C 177.2(10) . .
C5C C6C C7C O9C -2.8(15) . .
C1C C6C C7C Li3 -6.0(11) . .
C5C C6C C7C Li3 174.0(10) . .
O8F Li3 C7C O8C 86.5(12) . .
O1C Li3 C7C O8C -162.9(13) . .
O1F Li3 C7C O8C -24.8(12) . .
Ti1 Li3 C7C O8C -167.5(13) . .
Ti2 Li3 C7C O8C -51.8(10) . .
O8C Li3 C7C O9C -16(2) . .
O8F Li3 C7C O9C 70(2) . .
O1C Li3 C7C O9C -179(2) . .
O1F Li3 C7C O9C -41(3) . .
Ti1 Li3 C7C O9C 176.0(19) . .
Ti2 Li3 C7C O9C -68(2) . .
O8C Li3 C7C C6C 170.5(14) . .
O8F Li3 C7C C6C -103.0(9) . .
O1C Li3 C7C C6C 7.6(7) . .
O1F Li3 C7C C6C 145.6(11) . .
Ti1 Li3 C7C C6C 3.0(7) . .
Ti2 Li3 C7C C6C 118.6(7) . .
O9C C7C O8C Li3 171.6(10) . .
C6C C7C O8C Li3 -11.6(17) . .
O8F Li3 O8C C7C -99.5(12) . .
O1C Li3 O8C C7C 16.6(13) . .
O1F Li3 O8C C7C 160.1(10) . .
Ti1 Li3 O8C C7C 14.4(14) . .
Ti2 Li3 O8C C7C 132.3(9) . .
O8C C7C O9C C10C 9.7(17) . .
C6C C7C O9C C10C -167.4(9) . .
Li3 C7C O9C C10C 20(3) . .
C7C O9C C10C C11C -81.8(11) . .
C7C O9C C10C C15C 155.1(10) . .
C15C C10C C11C C19C -137.5(15) . .
O9C C10C C11C C19C 109.1(12) . .
C15C C10C C11C C12C -9.9(18) . .
O9C C10C C11C C12C -123.3(10) . .
C10C C11C C12C C16C 54.8(13) . .
C19C C11C C12C C16C -178.6(13) . .
C10C C11C C12C C13C -38.3(14) . .
C19C C11C C12C C13C 88.3(14) . .
C16C C12C C13C C17C 96.1(13) . .
C11C C12C C13C C17C -159.8(12) . .
C16C C12C C13C C14C -24.0(8) . .
C11C C12C C13C C14C 80.1(10) . .
C16C C12C C13C C18C -137.1(12) . .
C11C C12C C13C C18C -33.0(15) . .
C12C C13C C14C C16C 24.5(8) . .
C17C C13C C14C C16C -97.5(13) . .
C18C C13C C14C C16C 136.7(12) . .
C12C C13C C14C C15C -83.7(9) . .
C17C C13C C14C C15C 154.3(12) . .
C18C C13C C14C C15C 28.4(14) . .
C11C C10C C15C C14C 5(2) . .
O9C C10C C15C C14C 117.4(12) . .
C16C C14C C15C C10C -45.1(15) . .
C13C C14C C15C C10C 48.1(15) . .
C13C C14C C16C C12C -24.6(8) . .
C15C C14C C16C C12C 85.4(10) . .
C13C C12C C16C C14C 25.1(8) . .
C11C C12C C16C C14C -90.3(10) . .
O8D Li1 O1D C1D -13.7(10) . .
O8A Li1 O1D C1D 98.9(11) . .
O1A Li1 O1D C1D -139.9(11) . .
C7D Li1 O1D C1D -10.8(8) . .
O8D Li1 O1D Ti2 -176.7(4) . .
O8A Li1 O1D Ti2 -64.2(10) . .
O1A Li1 O1D Ti2 57.1(13) . .
C7D Li1 O1D Ti2 -173.9(4) . .
O2E Ti2 O1D C1D 63.9(12) . .
O2D Ti2 O1D C1D 0.1(6) . .
O2F Ti2 O1D C1D -90.4(6) . .
O1E Ti2 O1D C1D 103.6(6) . .
O1F Ti2 O1D C1D -168.4(6) . .
C2E Ti2 O1D C1D 83.5(7) . .
Li3 Ti2 O1D C1D 161.7(6) . .
O2E Ti2 O1D Li1 -131.6(10) . .
O2D Ti2 O1D Li1 164.5(7) . .
O2F Ti2 O1D Li1 74.1(7) . .
O1E Ti2 O1D Li1 -91.9(6) . .
O1F Ti2 O1D Li1 -3.9(6) . .
C2E Ti2 O1D Li1 -112.0(7) . .
Li3 Ti2 O1D Li1 -33.8(6) . .
O2E Ti2 O2D C2D -164.7(8) . .
O2F Ti2 O2D C2D 103.7(8) . .
O1E Ti2 O2D C2D -84.6(8) . .
O1F Ti2 O2D C2D 39.7(16) . .
O1D Ti2 O2D C2D -1.0(8) . .
C2E Ti2 O2D C2D -140.0(8) . .
Li3 Ti2 O2D C2D -54.6(13) . .
Li1 O1D C1D C6D 11.8(14) . .
Ti2 O1D C1D C6D 176.2(8) . .
Li1 O1D C1D C2D -163.6(8) . .
Ti2 O1D C1D C2D 0.8(10) . .
Ti2 O2D C2D C3D -177.4(9) . .
Ti2 O2D C2D C1D 1.8(12) . .
O1D C1D C2D O2D -1.7(13) . .
C6D C1D C2D O2D -177.4(9) . .
O1D C1D C2D C3D 177.5(10) . .
C6D C1D C2D C3D 1.8(16) . .
O2D C2D C3D C4D -179.6(11) . .
C1D C2D C3D C4D 1.3(17) . .
C2D C3D C4D C5D -2(2) . .
C3D C4D C5D C6D 0(2) . .
O1D C1D C6D C5D -179.3(9) . .
C2D C1D C6D C5D -4.0(14) . .
O1D C1D C6D C7D -0.4(15) . .
C2D C1D C6D C7D 174.8(9) . .
C4D C5D C6D C1D 3.4(16) . .
C4D C5D C6D C7D -175.4(11) . .
C1D C6D C7D O8D -6.7(15) . .
C5D C6D C7D O8D 172.0(10) . .
C1D C6D C7D O9D 174.4(9) . .
C5D C6D C7D O9D -6.9(13) . .
C1D C6D C7D Li1 -6.6(10) . .
C5D C6D C7D Li1 172.2(9) . .
O8A Li1 C7D O8D 75.0(11) . .
O1D Li1 C7D O8D -171.4(12) . .
O1A Li1 C7D O8D -39.7(11) . .
O8D Li1 C7D O9D -1.8(16) . .
O8A Li1 C7D O9D 73.2(19) . .
O1D Li1 C7D O9D -173.3(16) . .
O1A Li1 C7D O9D -41(2) . .
O8D Li1 C7D C6D -179.8(12) . .
O8A Li1 C7D C6D -104.8(8) . .
O1D Li1 C7D C6D 8.8(6) . .
O1A Li1 C7D C6D 140.5(9) . .
O9D C7D O8D Li1 179.1(8) . .
C6D C7D O8D Li1 0.3(16) . .
O8A Li1 O8D C7D -112.2(10) . .
O1D Li1 O8D C7D 8.3(12) . .
O1A Li1 O8D C7D 147.3(9) . .
O8D C7D O9D C10D -1.8(15) . .
C6D C7D O9D C10D 177.2(9) . .
Li1 C7D O9D C10D -1(2) . .
C7D O9D C10D C11D -79.0(12) . .
C7D O9D C10D C15D 150.2(9) . .
O9D C10D C11D C19D 115.4(12) . .
C15D C10D C11D C19D -117.2(14) . .
O9D C10D C11D C12D -120.8(9) . .
C15D C10D C11D C12D 6.6(15) . .
C10D C11D C12D C16D 43.8(12) . .
C19D C11D C12D C16D 167.3(12) . .
C10D C11D C12D C13D -50.1(12) . .
C19D C11D C12D C13D 73.4(13) . .
C16D C12D C13D C14D -24.2(8) . .
C11D C12D C13D C14D 82.4(9) . .
C16D C12D C13D C17D -147.1(12) . .
C11D C12D C13D C17D -40.6(14) . .
C16D C12D C13D C18D 86.1(11) . .
C11D C12D C13D C18D -167.3(10) . .
C12D C13D C14D C16D 24.4(8) . .
C17D C13D C14D C16D 147.1(12) . .
C18D C13D C14D C16D -87.2(11) . .
C12D C13D C14D C15D -81.6(9) . .
C17D C13D C14D C15D 41.1(14) . .
C18D C13D C14D C15D 166.8(10) . .
O9D C10D C15D C14D 119.0(11) . .
C11D C10D C15D C14D -8.2(16) . .
C16D C14D C15D C10D -41.0(14) . .
C13D C14D C15D C10D 51.3(14) . .
C13D C14D C16D C12D -24.5(8) . .
C15D C14D C16D C12D 86.4(10) . .
C13D C12D C16D C14D 25.0(8) . .
C11D C12D C16D C14D -89.0(10) . .
O8B Li2 O1E C1E 86.9(11) . .
O8E Li2 O1E C1E -17.1(11) . .
O1B Li2 O1E C1E -145.5(11) . .
C7B Li2 O1E C1E 96.3(12) . .
Ti1 Li2 O1E C1E -119.1(8) . .
O8B Li2 O1E Ti2 -72.4(10) . .
O8E Li2 O1E Ti2 -176.3(4) . .
O1B Li2 O1E Ti2 55.2(14) . .
C7B Li2 O1E Ti2 -62.9(12) . .
Ti1 Li2 O1E Ti2 81.6(7) . .
O2E Ti2 O1E C1E 7.1(6) . .
O2D Ti2 O1E C1E -83.0(6) . .
O2F Ti2 O1E C1E 68.9(11) . .
O1F Ti2 O1E C1E 111.7(6) . .
O1D Ti2 O1E C1E -161.2(6) . .
C2E Ti2 O1E C1E 2.8(6) . .
Li3 Ti2 O1E C1E 110.3(7) . .
O2E Ti2 O1E Li2 168.4(7) . .
O2D Ti2 O1E Li2 78.4(7) . .
O2F Ti2 O1E Li2 -129.7(10) . .
O1F Ti2 O1E Li2 -86.9(7) . .
O1D Ti2 O1E Li2 0.2(6) . .
C2E Ti2 O1E Li2 164.2(7) . .
Li3 Ti2 O1E Li2 -88.3(7) . .
O2D Ti2 O2E C2E 93.9(8) . .
O2F Ti2 O2E C2E -172.9(8) . .
O1E Ti2 O2E C2E -8.4(8) . .
O1F Ti2 O2E C2E -93.6(8) . .
O1D Ti2 O2E C2E 32.0(14) . .
Li3 Ti2 O2E C2E -64.5(8) . .
Li2 O1E C1E C2E -165.6(9) . .
Ti2 O1E C1E C2E -4.8(10) . .
Li2 O1E C1E C6E 12.9(13) . .
Ti2 O1E C1E C6E 173.6(7) . .
Ti2 O2E C2E C1E 8.5(13) . .
Ti2 O2E C2E C3E -170.0(10) . .
O1E C1E C2E O2E -2.0(14) . .
C6E C1E C2E O2E 179.5(9) . .
O1E C1E C2E C3E 176.6(9) . .
C6E C1E C2E C3E -1.9(16) . .
O1E C1E C2E Ti2 3.4(7) . .
C6E C1E C2E Ti2 -175.1(9) . .
O2D Ti2 C2E O2E -87.4(8) . .
O2F Ti2 C2E O2E 7.9(9) . .
O1E Ti2 C2E O2E 169.9(9) . .
O1F Ti2 C2E O2E 92.7(8) . .
O1D Ti2 C2E O2E -165.5(7) . .
Li3 Ti2 C2E O2E 115.6(8) . .
O2E Ti2 C2E C1E -172.4(12) . .
O2D Ti2 C2E C1E 100.2(6) . .
O2F Ti2 C2E C1E -164.5(6) . .
O1E Ti2 C2E C1E -2.5(5) . .
O1F Ti2 C2E C1E -79.7(6) . .
O1D Ti2 C2E C1E 22.1(8) . .
Li3 Ti2 C2E C1E -56.8(6) . .
O2E Ti2 C2E C3E 28(3) . .
O2D Ti2 C2E C3E -59(3) . .
O2F Ti2 C2E C3E 36(3) . .
O1E Ti2 C2E C3E -162(3) . .
O1F Ti2 C2E C3E 121(3) . .
O1D Ti2 C2E C3E -137(3) . .
Li3 Ti2 C2E C3E 144(3) . .
O2E C2E C3E C4E -179.1(12) . .
C1E C2E C3E C4E 2.4(18) . .
Ti2 C2E C3E C4E 159(2) . .
C2E C3E C4E C5E -2(2) . .
C3E C4E C5E C6E 2(3) . .
C4E C5E C6E C7E -177.3(14) . .
C4E C5E C6E C1E -1(2) . .
O1E C1E C6E C5E -177.1(9) . .
C2E C1E C6E C5E 1.2(15) . .
O1E C1E C6E C7E -0.7(15) . .
C2E C1E C6E C7E 177.5(10) . .
C5E C6E C7E O8E 174.5(12) . .
C1E C6E C7E O8E -1.4(18) . .
C5E C6E C7E O9E -10.6(16) . .
C1E C6E C7E O9E 173.6(9) . .
O9E C7E O8E Li2 176.0(10) . .
C6E C7E O8E Li2 -10.0(19) . .
O8B Li2 O8E C7E -101.3(12) . .
O1B Li2 O8E C7E 160.5(10) . .
O1E Li2 O8E C7E 16.6(13) . .
C7B Li2 O8E C7E -121.4(11) . .
Ti1 Li2 O8E C7E 131.8(10) . .
O8E C7E O9E C10E -4.2(17) . .
C6E C7E O9E C10E -179.2(9) . .
C7E O9E C10E C11E -77.1(12) . .
C7E O9E C10E C15E 157.6(10) . .
O9E C10E C11E C19E 117.9(11) . .
C15E C10E C11E C19E -125.7(14) . .
O9E C10E C11E C12E -114.8(9) . .
C15E C10E C11E C12E 1.6(17) . .
C10E C11E C12E C16E 47.6(12) . .
C19E C11E C12E C16E 175.8(11) . .
C10E C11E C12E C13E -45.9(13) . .
C19E C11E C12E C13E 82.3(12) . .
C16E C12E C13E C17E -146.2(13) . .
C11E C12E C13E C17E -40.8(15) . .
C16E C12E C13E C14E -24.2(8) . .
C11E C12E C13E C14E 81.3(9) . .
C16E C12E C13E C18E 84.6(12) . .
C11E C12E C13E C18E -169.9(11) . .
C12E C13E C14E C16E 24.6(8) . .
C17E C13E C14E C16E 148.9(12) . .
C18E C13E C14E C16E -86.3(12) . .
C12E C13E C14E C15E -83.4(9) . .
C17E C13E C14E C15E 40.8(14) . .
C18E C13E C14E C15E 165.7(11) . .
O9E C10E C15E C14E 114.8(12) . .
C11E C10E C15E C14E -5.3(19) . .
C16E C14E C15E C10E -41.3(15) . .
C13E C14E C15E C10E 51.8(15) . .
C13E C14E C16E C12E -24.7(8) . .
C15E C14E C16E C12E 85.8(10) . .
C13E C12E C16E C14E 25.3(8) . .
C11E C12E C16E C14E -89.0(9) . .
O8C Li3 O1F C1F 87.7(10) . .
O8F Li3 O1F C1F -21.5(10) . .
O1C Li3 O1F C1F -149.1(11) . .
C7C Li3 O1F C1F 96.4(11) . .
Ti1 Li3 O1F C1F -123.8(7) . .
Ti2 Li3 O1F C1F 152.4(10) . .
O8C Li3 O1F Ti2 -64.8(10) . .
O8F Li3 O1F Ti2 -173.9(4) . .
O1C Li3 O1F Ti2 58.5(14) . .
C7C Li3 O1F Ti2 -56.0(12) . .
Ti1 Li3 O1F Ti2 83.8(7) . .
O2E Ti2 O1F C1F -77.6(6) . .
O2D Ti2 O1F C1F 77.2(13) . .
O2F Ti2 O1F C1F 11.2(6) . .
O1E Ti2 O1F C1F -156.6(6) . .
O1D Ti2 O1F C1F 117.2(6) . .
C2E Ti2 O1F C1F -103.1(6) . .
Li3 Ti2 O1F C1F -154.2(10) . .
O2E Ti2 O1F Li3 76.6(7) . .
O2D Ti2 O1F Li3 -128.6(12) . .
O2F Ti2 O1F Li3 165.5(7) . .
O1E Ti2 O1F Li3 -2.4(7) . .
O1D Ti2 O1F Li3 -88.6(7) . .
C2E Ti2 O1F Li3 51.1(7) . .
O2E Ti2 O2F C2F 90.5(7) . .
O2D Ti2 O2F C2F -177.2(7) . .
O1E Ti2 O2F C2F 30.2(14) . .
O1F Ti2 O2F C2F -13.5(7) . .
O1D Ti2 O2F C2F -97.3(7) . .
C2E Ti2 O2F C2F 87.2(7) . .
Li3 Ti2 O2F C2F -5.9(8) . .
Li3 O1F C1F C6F 16.3(14) . .
Ti2 O1F C1F C6F 170.2(8) . .
Li3 O1F C1F C2F -161.5(8) . .
Ti2 O1F C1F C2F -7.6(10) . .
Ti2 O2F C2F C3F -166.2(8) . .
Ti2 O2F C2F C1F 13.2(11) . .
O1F C1F C2F O2F -3.2(12) . .
C6F C1F C2F O2F 178.8(8) . .
O1F C1F C2F C3F 176.2(9) . .
C6F C1F C2F C3F -1.8(15) . .
O2F C2F C3F C4F -178.3(11) . .
C1F C2F C3F C4F 2.4(17) . .
C2F C3F C4F C5F -1.8(19) . .
C3F C4F C5F C6F 0.6(19) . .
O1F C1F C6F C5F -177.1(9) . .
C2F C1F C6F C5F 0.6(14) . .
O1F C1F C6F C7F 3.4(15) . .
C2F C1F C6F C7F -178.9(8) . .
C4F C5F C6F C1F 0.0(15) . .
C4F C5F C6F C7F 179.5(10) . .
C1F C6F C7F O8F -13.0(15) . .
C5F C6F C7F O8F 167.5(10) . .
C1F C6F C7F O9F 171.0(9) . .
C5F C6F C7F O9F -8.5(13) . .
O9F C7F O8F Li3 175.2(9) . .
C6F C7F O8F Li3 -0.4(16) . .
O8C Li3 O8F C7F -102.0(11) . .
O1C Li3 O8F C7F 156.7(9) . .
O1F Li3 O8F C7F 14.7(13) . .
C7C Li3 O8F C7F -122.0(10) . .
Ti1 Li3 O8F C7F 129.6(9) . .
Ti2 Li3 O8F C7F 11.0(14) . .
O8F C7F O9F C10F -0.6(14) . .
C6F C7F O9F C10F 175.5(8) . .
C7F O9F C10F C11F -81.5(10) . .
C7F O9F C10F C15F 155.6(8) . .
O9F C10F C11F C19F 121.7(13) . .
C15F C10F C11F C19F -124.6(15) . .
O9F C10F C11F C12F -110.3(10) . .
C15F C10F C11F C12F 3.4(16) . .
C10F C11F C12F C16F 48.9(12) . .
C19F C11F C12F C16F 176.0(13) . .
C10F C11F C12F C13F -45.0(13) . .
C19F C11F C12F C13F 82.2(15) . .
C16F C12F C13F C17F -146.1(11) . .
C11F C12F C13F C17F -40.3(14) . .
C16F C12F C13F C14F -24.3(7) . .
C11F C12F C13F C14F 81.4(9) . .
C16F C12F C13F C18F 84.1(11) . .
C11F C12F C13F C18F -170.2(10) . .
C11F C12F C13F C16F 105.7(10) . .
C12F C13F C14F C16F 24.5(7) . .
C17F C13F C14F C16F 148.1(10) . .
C18F C13F C14F C16F -87.3(10) . .
C12F C13F C14F C15F -84.6(8) . .
C17F C13F C14F C15F 39.0(12) . .
C18F C13F C14F C15F 163.7(10) . .
C16F C13F C14F C15F -109.1(9) . .
O9F C10F C15F C14F 105.3(10) . .
C11F C10F C15F C14F -9.8(17) . .
C16F C14F C15F C10F -36.1(14) . .
C13F C14F C15F C10F 55.8(13) . .
C13F C14F C16F C12F -24.6(7) . .
C15F C14F C16F C12F 83.0(10) . .
C15F C14F C16F C13F 107.5(9) . .
C13F C12F C16F C14F 25.2(8) . .
C11F C12F C16F C14F -89.8(9) . .
C11F C12F C16F C13F -115.0(9) . .
C12F C13F C16F C14F -145.1(11) . .
C17F C13F C16F C14F -69(2) . .
C18F C13F C16F C14F 105.1(11) . .
C17F C13F C16F C12F 76(2) . .
C14F C13F C16F C12F 145.1(11) . .
C18F C13F C16F C12F -109.8(11) . .
O8H Li5 Ti3 O2G 14.8(7) . 3_665
O1G Li5 Ti3 O2G -108.3(7) . 3_665
O8G Li5 Ti3 O2G -103.2(8) . 3_665
O1H Li5 Ti3 O2G 112.3(7) . 3_665
Li5 Li5 Ti3 O2G 108.2(4) 3_665 3_665
Li5 Li5 Ti3 O2G 179.6(4) 2_655 3_665
O8H Li5 Ti3 O2G -94.5(11) . 2_655
O1G Li5 Ti3 O2G 142.5(8) . 2_655
O8G Li5 Ti3 O2G 147.6(8) . 2_655
O1H Li5 Ti3 O2G 3.0(14) . 2_655
Li5 Li5 Ti3 O2G -1.0(10) 3_665 2_655
Li5 Li5 Ti3 O2G 70.4(11) 2_655 2_655
O8H Li5 Ti3 O2G 109.8(6) . .
O1G Li5 Ti3 O2G -13.2(8) . .
O8G Li5 Ti3 O2G -8.1(9) . .
O1H Li5 Ti3 O2G -152.7(6) . .
Li5 Li5 Ti3 O2G -156.7(4) 3_665 .
Li5 Li5 Ti3 O2G -85.3(4) 2_655 .
O8H Li5 Ti3 O1G -60.0(6) . 3_665
O1G Li5 Ti3 O1G 177.0(8) . 3_665
O8G Li5 Ti3 O1G -177.9(10) . 3_665
O1H Li5 Ti3 O1G 37.5(6) . 3_665
Li5 Li5 Ti3 O1G 33.5(4) 3_665 3_665
Li5 Li5 Ti3 O1G 104.8(4) 2_655 3_665
O8H Li5 Ti3 O1G 123.0(11) . .
O8G Li5 Ti3 O1G 5.1(6) . .
O1H Li5 Ti3 O1G -139.5(12) . .
Li5 Li5 Ti3 O1G -143.5(7) 3_665 .
Li5 Li5 Ti3 O1G -72.1(9) 2_655 .
O8H Li5 Ti3 O1G -148.0(7) . 2_655
O1G Li5 Ti3 O1G 89.0(6) . 2_655
O8G Li5 Ti3 O1G 94.1(8) . 2_655
O1H Li5 Ti3 O1G -50.5(7) . 2_655
Li5 Li5 Ti3 O1G -54.5(4) 3_665 2_655
Li5 Li5 Ti3 O1G 16.9(4) 2_655 2_655
O8H Li5 Ti3 Li5 -93.5(9) . 3_665
O1G Li5 Ti3 Li5 143.5(7) . 3_665
O8G Li5 Ti3 Li5 148.6(9) . 3_665
O1H Li5 Ti3 Li5 4.0(5) . 3_665
Li5 Li5 Ti3 Li5 71.4(2) 2_655 3_665
O8H Li5 Ti3 Li5 -164.8(8) . 2_655
O1G Li5 Ti3 Li5 72.1(9) . 2_655
O8G Li5 Ti3 Li5 77.2(10) . 2_655
O1H Li5 Ti3 Li5 -67.4(4) . 2_655
Li5 Li5 Ti3 Li5 -71.4(2) 3_665 2_655
O8H Li5 O1G C1G 88.4(12) . .
O8G Li5 O1G C1G -19.9(11) . .
O1H Li5 O1G C1G -145.5(12) . .
Ti3 Li5 O1G C1G 155.9(12) . .
Li5 Li5 O1G C1G -173.4(8) 3_665 .
Li5 Li5 O1G C1G -117.3(9) 2_655 .
O8H Li5 O1G Ti3 -67.5(11) . .
O8G Li5 O1G Ti3 -175.7(5) . .
O1H Li5 O1G Ti3 58.6(14) . .
Li5 Li5 O1G Ti3 30.7(6) 3_665 .
Li5 Li5 O1G Ti3 86.9(6) 2_655 .
O2G Ti3 O1G C1G -82.3(7) 3_665 .
O2G Ti3 O1G C1G 76.6(13) 2_655 .
O2G Ti3 O1G C1G 8.9(6) . .
O1G Ti3 O1G C1G -160.9(7) 3_665 .
O1G Ti3 O1G C1G 112.6(8) 2_655 .
Li5 Ti3 O1G C1G 169.9(7) 3_665 .
Li5 Ti3 O1G C1G -158.3(11) . .
Li5 Ti3 O1G C1G 111.1(7) 2_655 .
O2G Ti3 O1G Li5 76.1(7) 3_665 .
O2G Ti3 O1G Li5 -125.0(12) 2_655 .
O2G Ti3 O1G Li5 167.3(7) . .
O1G Ti3 O1G Li5 -2.5(7) 3_665 .
O1G Ti3 O1G Li5 -89.1(6) 2_655 .
Li5 Ti3 O1G Li5 -31.8(7) 3_665 .
Li5 Ti3 O1G Li5 -90.6(10) 2_655 .
O2G Ti3 O2G C2G 92.1(9) 3_665 .
O2G Ti3 O2G C2G -174.2(8) 2_655 .
O1G Ti3 O2G C2G 26.4(15) 3_665 .
O1G Ti3 O2G C2G -10.2(7) . .
O1G Ti3 O2G C2G -94.0(7) 2_655 .
Li5 Ti3 O2G C2G -64.8(12) 3_665 .
Li5 Ti3 O2G C2G -3.7(8) . .
Li5 Ti3 O2G C2G -65.7(8) 2_655 .
Li5 O1G C1G C6G 19.1(15) . .
Ti3 O1G C1G C6G 176.3(8) . .
Li5 O1G C1G C2G -163.6(9) . .
Ti3 O1G C1G C2G -6.3(10) . .
Ti3 O2G C2G C3G -173.1(9) . .
Ti3 O2G C2G C1G 9.8(12) . .
O1G C1G C2G C3G -178.9(10) . .
C6G C1G C2G C3G -1.5(16) . .
O1G C1G C2G O2G -1.7(13) . .
C6G C1G C2G O2G 175.7(9) . .
O2G C2G C3G C4G -177.4(11) . .
C1G C2G C3G C4G -0.5(18) . .
C2G C3G C4G C5G 0(2) . .
C3G C4G C5G C6G 2(2) . .
O1G C1G C6G C7G -4.4(17) . .
C2G C1G C6G C7G 178.5(9) . .
O1G C1G C6G C5G -179.7(10) . .
C2G C1G C6G C5G 3.1(15) . .
C4G C5G C6G C1G -3.3(18) . .
C4G C5G C6G C7G -178.7(12) . .
C1G C6G C7G O8G -3.8(17) . .
C5G C6G C7G O8G 171.2(11) . .
C1G C6G C7G O9G 174.9(10) . .
C5G C6G C7G O9G -10.1(15) . .
O9G C7G O8G Li5 177.2(9) . .
C6G C7G O8G Li5 -4.1(17) . .
O8H Li5 O8G C7G -106.0(11) . .
O1G Li5 O8G C7G 13.3(12) . .
O1H Li5 O8G C7G 156.4(9) . .
Ti3 Li5 O8G C7G 10.7(14) . .
Li5 Li5 O8G C7G 96.7(15) 3_665 .
Li5 Li5 O8G C7G 68.1(9) 2_655 .
O8G C7G O9G C10G -5.1(15) . .
C6G C7G O9G C10G 176.0(9) . .
C7G O9G C10G C11G -85.0(10) . .
C7G O9G C10G C15G 149.1(9) . .
O9G C10G C11G C19G 105.2(10) . .
C15G C10G C11G C19G -135.9(11) . .
O9G C10G C11G C12G -129.2(8) . .
C15G C10G C11G C12G -10.3(13) . .
C10G C11G C12G C16G 53.7(10) . .
C19G C11G C12G C16G -179.9(10) . .
C10G C11G C12G C13G -40.8(11) . .
C19G C11G C12G C13G 85.6(11) . .
C16G C12G C13G C17G -143.6(10) . .
C11G C12G C13G C17G -37.2(12) . .
C16G C12G C13G C14G -23.4(7) . .
C11G C12G C13G C14G 82.9(8) . .
C16G C12G C13G C18G 87.6(10) . .
C11G C12G C13G C18G -166.0(9) . .
C12G C13G C14G C16G 23.9(7) . .
C17G C13G C14G C16G 149.7(10) . .
C18G C13G C14G C16G -86.9(10) . .
C12G C13G C14G C15G -84.2(8) . .
C17G C13G C14G C15G 41.7(12) . .
C18G C13G C14G C15G 165.1(9) . .
O9G C10G C15G C14G 127.2(9) . .
C11G C10G C15G C14G 7.6(14) . .
C16G C14G C15G C10G -48.9(11) . .
C13G C14G C15G C10G 44.9(12) . .
C13G C14G C16G C12G -23.9(7) . .
C15G C14G C16G C12G 86.3(9) . .
C13G C12G C16G C14G 24.4(7) . .
C11G C12G C16G C14G -89.1(9) . .
O8H Li5 O1H C1H -15.2(12) . .
O1G Li5 O1H C1H -149.5(11) . .
O8G Li5 O1H C1H 91.7(11) . .
Ti3 Li5 O1H C1H -119.8(8) . .
Li5 Li5 O1H C1H -115.7(8) 3_665 .
Li5 Li5 O1H C1H -172.3(8) 2_655 .
O8H Li5 O1H Ti4 -174.0(5) . .
O1G Li5 O1H Ti4 51.7(15) . .
O8G Li5 O1H Ti4 -67.0(10) . .
Ti3 Li5 O1H Ti4 81.4(7) . .
Li5 Li5 O1H Ti4 85.5(7) 3_665 .
Li5 Li5 O1H Ti4 28.9(6) 2_655 .
O2H Ti4 O1H C1H 9.4(7) . .
O2H Ti4 O1H C1H -82.6(7) 2_655 .
O2H Ti4 O1H C1H 77.6(14) 3_665 .
O1H Ti4 O1H C1H 112.3(8) 3_665 .
O1H Ti4 O1H C1H -160.7(7) 2_655 .
O2H Ti4 O1H Li5 170.3(8) . .
O2H Ti4 O1H Li5 78.3(8) 2_655 .
O2H Ti4 O1H Li5 -121.6(13) 3_665 .
O1H Ti4 O1H Li5 -86.8(6) 3_665 .
O1H Ti4 O1H Li5 0.2(7) 2_655 .
O2H Ti4 O2H C2H 91.7(11) 2_655 .
O2H Ti4 O2H C2H -173.7(9) 3_665 .
O1H Ti4 O2H C2H -9.7(9) . .
O1H Ti4 O2H C2H -94.0(9) 3_665 .
O1H Ti4 O2H C2H 25.7(18) 2_655 .
Li5 O1H C1H C2H -167.6(10) . .
Ti4 O1H C1H C2H -7.4(11) . .
Li5 O1H C1H C6H 10.7(16) . .
Ti4 O1H C1H C6H 170.9(9) . .
Ti4 O2H C2H C1H 8.8(15) . .
Ti4 O2H C2H C3H -170.1(10) . .
O1H C1H C2H O2H -0.3(15) . .
C6H C1H C2H O2H -178.7(11) . .
O1H C1H C2H C3H 178.6(11) . .
C6H C1H C2H C3H 0.2(18) . .
O2H C2H C3H C4H 177.7(13) . .
C1H C2H C3H C4H -1(2) . .
C2H C3H C4H C5H 0(2) . .
C3H C4H C5H C6H 2(2) . .
C4H C5H C6H C1H -2.8(18) . .
C4H C5H C6H C7H 179.5(12) . .
O1H C1H C6H C5H -176.4(10) . .
C2H C1H C6H C5H 1.8(17) . .
O1H C1H C6H C7H 1.2(18) . .
C2H C1H C6H C7H 179.4(11) . .
C5H C6H C7H O8H 173.9(11) . .
C1H C6H C7H O8H -3.6(19) . .
C5H C6H C7H O9H -11.7(17) . .
C1H C6H C7H O9H 170.7(11) . .
O9H C7H O8H Li5 178.5(11) . .
C6H C7H O8H Li5 -7.6(19) . .
O1G Li5 O8H C7H 160.8(11) . .
O8G Li5 O8H C7H -98.9(12) . .
O1H Li5 O8H C7H 14.4(14) . .
Ti3 Li5 O8H C7H 131.2(10) . .
Li5 Li5 O8H C7H 71.0(11) 3_665 .
Li5 Li5 O8H C7H 96.3(17) 2_655 .
O8H C7H O9H C10H 3(2) . .
C6H C7H O9H C10H -171.6(12) . .
C7H O9H C10H C11H -75.6(18) . .
C7H O9H C10H C15H 155.6(14) . .
O9H C10H C11H C19H 123.5(17) . .
C15H C10H C11H C19H -117(2) . .
O9H C10H C11H C12H -110.6(16) . .
C15H C10H C11H C12H 9(2) . .
C10H C11H C12H C16H 42(2) . .
C19H C11H C12H C16H 171(2) . .
C10H C11H C12H C13H -46(2) . .
C19H C11H C12H C13H 83(2) . .
C16H C12H C13H C17H -141(3) . .
C11H C12H C13H C17H -44(4) . .
C16H C12H C13H C14H -19.0(19) . .
C11H C12H C13H C14H 77.4(19) . .
C16H C12H C13H C18H 99(3) . .
C11H C12H C13H C18H -164(2) . .
C11H C12H C13H C16H 96(2) . .
C17H C13H C14H C16H 158(2) . .
C12H C13H C14H C16H 19.5(19) . .
C18H C13H C14H C16H -96(3) . .
C17H C13H C14H C15H 53(3) . .
C12H C13H C14H C15H -85(2) . .
C18H C13H C14H C15H 159(2) . .
C16H C13H C14H C15H -105(2) . .
C11H C10H C15H C14H -11(2) . .
O9H C10H C15H C14H 110.3(17) . .
C16H C14H C15H C10H -40(2) . .
C13H C14H C15H C10H 54(2) . .
C13H C14H C16H C12H -19.6(19) . .
C15H C14H C16H C12H 92.5(19) . .
C15H C14H C16H C13H 112(2) . .
C13H C12H C16H C14H 19.1(19) . .
C11H C12H C16H C14H -89.0(19) . .
C11H C12H C16H C13H -108.1(19) . .
C17H C13H C16H C14H -47(5) . .
C12H C13H C16H C14H -153(3) . .
C18H C13H C16H C14H 106(3) . .
C17H C13H C16H C12H 106(5) . .
C14H C13H C16H C12H 153(3) . .
C18H C13H C16H C12H -102(3) . .

loop_
_platon_squeeze_void_nr
_platon_squeeze_void_average_x
_platon_squeeze_void_average_y
_platon_squeeze_void_average_z
_platon_squeeze_void_volume
_platon_squeeze_void_count_electrons
_platon_squeeze_void_content
1 0.000 0.000 0.576 3741 326 ' '
2 -0.003 0.518 0.546 27 2 ' '
3 0.333 0.667 0.243 3740 325 ' '
4 0.031 0.274 0.241 29 2 ' '
5 0.016 0.397 0.413 12 1 ' '
6 0.048 0.317 0.746 11 1 ' '
7 0.059 0.424 0.908 29 2 ' '
8 0.055 0.227 0.239 6 0 ' '
9 0.106 0.494 0.906 7 0 ' '
10 0.149 0.813 0.880 26 2 ' '
11 0.187 0.336 0.880 26 2 ' '
12 0.178 0.947 0.241 8 1 ' '
13 0.246 0.970 0.241 28 2 ' '
14 0.269 0.952 0.746 11 1 ' '
15 0.331 0.184 0.213 26 2 ' '
16 0.667 0.333 0.909 3744 325 ' '
17 0.349 0.064 0.080 12 1 ' '
18 0.364 0.941 0.908 29 2 ' '
19 0.393 0.090 0.574 29 2 ' '
20 0.381 0.984 0.413 12 1 ' '
21 0.388 0.894 0.906 6 0 ' '
22 0.440 0.161 0.573 7 0 ' '
23 0.482 0.480 0.546 26 2 ' '
24 0.520 1.003 0.546 27 2 ' '
25 0.511 0.614 0.908 8 0 ' '
26 0.579 0.636 0.907 28 2 ' '
27 0.603 0.618 0.413 12 1 ' '
28 0.664 0.851 0.880 26 2 ' '
29 0.698 0.607 0.574 29 2 ' '
30 0.682 0.731 0.746 11 1 ' '
31 0.715 0.651 0.080 12 1 ' '
32 0.726 0.757 0.241 29 2 ' '
33 0.721 0.560 0.573 6 0 ' '
34 0.773 0.828 0.239 7 0 ' '
35 0.816 0.146 0.213 26 2 ' '
36 0.854 0.669 0.213 26 2 ' '
37 0.844 0.281 0.574 8 1 ' '
38 0.912 0.303 0.574 28 2 ' '
39 0.936 0.285 0.080 12 1 ' '
